data_4123405
loop_
_publ_author_name
'Jiang, Hua-Wei'
'Tanaka, Takayuki'
'Mori, Hirotaka'
'Park, Kyu Hyung'
'Kim, Dongho'
'Osuka, Atsuhiro'

_publ_section_title
;
 Cyclic 2,12-porphyrinylene nanorings as a porphyrin analogue of
 cycloparaphenylenes.
;
_journal_issue 6
_journal_name_full 'Journal of the American Chemical Society'
_journal_page_first 2219
_journal_page_last 2222
_journal_paper_doi 10.1021/ja513102m
_journal_volume 137
_journal_year 2015
_chemical_formula_moiety '0.5(C240 H250 N20 Ni5), 0.74(C H Cl3)'
_chemical_formula_sum 'C120.74 H125.74 Cl2.22 N10 Ni2.5'
_chemical_formula_weight 1942.28
_chemical_name_systematic
; 
 ? 
;
_space_group_IT_number 15
_symmetry_cell_setting monoclinic
_symmetry_Int_Tables_number 15
_symmetry_space_group_name_Hall '-C 2yc'
_symmetry_space_group_name_H-M 'C 1 2/c 1'
_atom_sites_solution_hydrogens geom
_atom_sites_solution_primary direct
_atom_sites_solution_secondary difmap
_audit_creation_method SHELXL-97
_cell_angle_alpha 90.00
_cell_angle_beta 115.111(15)
_cell_angle_gamma 90.00
_cell_formula_units_Z 8
_cell_length_a 28.63(2)
_cell_length_b 36.90(3)
_cell_length_c 29.71(2)
_cell_measurement_reflns_used 4693
_cell_measurement_temperature 93(2)
_cell_measurement_theta_max 67.4
_cell_measurement_theta_min 30.9
_cell_volume 28421(4)
_computing_structure_refinement 'SHELXL-97 (Sheldrick, 1997)'
_computing_structure_solution 'SHELXS-97 (Sheldrick, 1990)'
_diffrn_ambient_temperature 93(2)
_diffrn_detector_area_resol_mean 5.8140
_diffrn_measured_fraction_theta_full 0.983
_diffrn_measured_fraction_theta_max 0.983
_diffrn_measurement_device_type 'Rigaku XtaLAB P200'
_diffrn_measurement_method \w
_diffrn_radiation_monochromator graphite
_diffrn_radiation_source 'fine-focus sealed tube'
_diffrn_radiation_type CuK\a
_diffrn_radiation_wavelength 1.54187
_diffrn_reflns_av_R_equivalents 0.0761
_diffrn_reflns_av_sigmaI/netI 0.0579
_diffrn_reflns_limit_h_max 32
_diffrn_reflns_limit_h_min -32
_diffrn_reflns_limit_k_max 42
_diffrn_reflns_limit_k_min -38
_diffrn_reflns_limit_l_max 34
_diffrn_reflns_limit_l_min -29
_diffrn_reflns_number 83085
_diffrn_reflns_theta_full 62.50
_diffrn_reflns_theta_max 62.50
_diffrn_reflns_theta_min 6.49
_exptl_absorpt_coefficient_mu 1.081
_exptl_absorpt_correction_T_max 0.9282
_exptl_absorpt_correction_T_min 0.8547
_exptl_absorpt_correction_type multi-scan
_exptl_absorpt_process_details 'REQAB (Rigaku, 1998)'
_exptl_crystal_colour red
_exptl_crystal_density_diffrn 0.908
_exptl_crystal_density_method 'not measured'
_exptl_crystal_description prism
_exptl_crystal_F_000 8223
_exptl_crystal_size_max 0.15
_exptl_crystal_size_mid 0.13
_exptl_crystal_size_min 0.07
_platon_squeeze_details
;
;
_refine_diff_density_max 1.022
_refine_diff_density_min -0.626
_refine_diff_density_rms 0.073
_refine_ls_extinction_method none
_refine_ls_goodness_of_fit_ref 1.091
_refine_ls_hydrogen_treatment constr
_refine_ls_matrix_type full
_refine_ls_number_parameters 1509
_refine_ls_number_reflns 22289
_refine_ls_number_restraints 328
_refine_ls_restrained_S_all 1.093
_refine_ls_R_factor_all 0.1406
_refine_ls_R_factor_gt 0.1152
_refine_ls_shift/su_max 0.001
_refine_ls_shift/su_mean 0.000
_refine_ls_structure_factor_coef Fsqd
_refine_ls_weighting_details 'calc w=1/[\s^2^(Fo^2^)+(0.2000P)^2^+0.0000P] where P=(Fo^2^+2Fc^2^)/3'
_refine_ls_weighting_scheme calc
_refine_ls_wR_factor_gt 0.3110
_refine_ls_wR_factor_ref 0.3422
_reflns_number_gt 13271
_reflns_number_total 22289
_reflns_threshold_expression >2sigma(I)
_cod_data_source_file ja513102m_si_004.cif
_cod_data_source_block 40115j
_cod_depositor_comments 'Adding full bibliography for 4123405--4123407.cif.'
_cod_original_cell_volume 28425(39)
_cod_original_sg_symbol_H-M 'C 2/c'
_cod_original_formula_sum 'C120.74 H125.74 Cl2.22 N10 Ni2.50'
_cod_database_code 4123405

loop_
_symmetry_equiv_pos_as_xyz
'x, y, z'
'-x, y, -z+1/2'
'x+1/2, y+1/2, z'
'-x+1/2, y+1/2, -z+1/2'
'-x, -y, -z'
'x, -y, z-1/2'
'-x+1/2, -y+1/2, -z'
'x+1/2, -y+1/2, z-1/2'

loop_
_atom_site_label
_atom_site_type_symbol
_atom_site_fract_x
_atom_site_fract_y
_atom_site_fract_z
_atom_site_U_iso_or_equiv
_atom_site_adp_type
_atom_site_occupancy
_atom_site_symmetry_multiplicity
_atom_site_calc_flag
_atom_site_refinement_flags
_atom_site_disorder_assembly
_atom_site_disorder_group
C31 C 0.2057(3) 0.3661(3) 0.1662(4) 0.073(2) Uiso 0.50 1 d P A -1
C32 C 0.2242(4) 0.3395(3) 0.1456(4) 0.072(3) Uiso 0.50 1 d P A -1
H165 H 0.2595 0.3338 0.1549 0.086 Uiso 0.50 1 calc PR A -1
C33 C 0.1834(4) 0.3232(3) 0.1101(4) 0.068(3) Uiso 0.50 1 d PD A -1
C34 C 0.1373(3) 0.3435(2) 0.1038(3) 0.061(2) Uiso 0.50 1 d P A -1
C35 C 0.0889(4) 0.3410(3) 0.0652(4) 0.076(3) Uiso 0.50 1 d P A -1
H166 H 0.0833 0.3221 0.0417 0.091 Uiso 0.50 1 calc PR A -1
C36 C 0.0482(4) 0.3633(3) 0.0576(4) 0.078(3) Uiso 0.50 1 d P A -1
C37 C 0.0014(4) 0.3686(3) 0.0143(4) 0.076(3) Uiso 0.50 1 d P A -1
H167 H -0.0089 0.3542 -0.0149 0.092 Uiso 0.50 1 calc PR A -1
C38 C -0.0243(4) 0.3937(4) 0.0190(4) 0.085(3) Uiso 0.50 1 d P A -1
H168 H -0.0567 0.4017 -0.0055 0.102 Uiso 0.50 1 calc PR A -1
C39 C 0.0033(3) 0.4095(2) 0.0691(4) 0.068(2) Uiso 0.50 1 d P A -1
C40 C -0.0162(3) 0.4338(3) 0.0935(4) 0.070(2) Uiso 0.50 1 d P A -1
C41 C 0.0067(4) 0.4369(2) 0.1441(5) 0.074(3) Uiso 0.50 1 d P A -1
C42 C -0.0206(4) 0.4493(3) 0.1722(4) 0.078(3) Uiso 0.50 1 d P A -1
H169 H -0.0536 0.4606 0.1590 0.093 Uiso 0.50 1 calc PR A -1
C43 C 0.0101(3) 0.4419(2) 0.2224(3) 0.075(2) Uiso 0.50 1 d PD A -1
C44 C 0.0581(4) 0.4291(3) 0.2210(5) 0.085(3) Uiso 0.50 1 d P A -1
C45 C 0.1035(4) 0.4256(3) 0.2658(4) 0.097(3) Uiso 0.50 1 d P A -1
H170 H 0.1020 0.4281 0.2970 0.116 Uiso 0.50 1 calc PR A -1
C46 C 0.1503(4) 0.4183(3) 0.2640(4) 0.090(2) Uiso 0.50 1 d P A -1
C47 C 0.2010(4) 0.4246(3) 0.3072(4) 0.107(3) Uiso 0.50 1 d P A -1
H171 H 0.2063 0.4333 0.3391 0.128 Uiso 0.50 1 calc PR A -1
C48 C 0.2366(4) 0.4160(3) 0.2926(4) 0.090(2) Uiso 0.50 1 d P A -1
H172 H 0.2728 0.4166 0.3123 0.108 Uiso 0.50 1 calc PR A -1
C49 C 0.2096(4) 0.4048(3) 0.2383(4) 0.083(2) Uiso 0.50 1 d P A -1
C50 C 0.2330(3) 0.3852(2) 0.2131(3) 0.067(2) Uiso 0.50 1 d P A -1
C121 C -0.0711(3) 0.4596(3) 0.0752(4) 0.079(3) Uani 0.50 1 d PG A -1
C126 C -0.0716(4) 0.4938(3) 0.0556(6) 0.088(4) Uani 0.50 1 d PG A -1
H173 H -0.0400 0.5058 0.0620 0.106 Uiso 0.50 1 calc PR A -1
C125 C -0.1182(5) 0.5106(3) 0.0266(7) 0.098(5) Uani 0.50 1 d PGD A -1
C124 C -0.1644(4) 0.4932(4) 0.0173(5) 0.122(7) Uani 0.50 1 d PG A -1
H187 H -0.1963 0.5046 -0.0026 0.147 Uiso 0.50 1 calc PR A -1
C123 C -0.1640(3) 0.4589(3) 0.0369(4) 0.097(4) Uani 0.50 1 d PG A -1
C122 C -0.1174(4) 0.4421(3) 0.0659(4) 0.088(4) Uani 0.50 1 d PG A -1
H175 H -0.1171 0.4187 0.0793 0.106 Uiso 0.50 1 calc PR A -1
C132 C -0.0788(9) 0.5428(6) -0.0227(8) 0.168(9) Uani 0.50 1 d PDU A -1
H188 H -0.0985 0.5341 -0.0568 0.252 Uiso 0.50 1 calc PR A -1
H189 H -0.0509 0.5256 -0.0047 0.252 Uiso 0.50 1 calc PR A -1
H190 H -0.0641 0.5666 -0.0234 0.252 Uiso 0.50 1 calc PR A -1
C128 C -0.2120(6) 0.4044(5) 0.0536(7) 0.127(6) Uani 0.50 1 d P A -1
H191 H -0.1882 0.3872 0.0492 0.191 Uiso 0.50 1 calc PR A -1
H192 H -0.2461 0.3931 0.0428 0.191 Uiso 0.50 1 calc PR A -1
H193 H -0.1989 0.4111 0.0887 0.191 Uiso 0.50 1 calc PR A -1
C129 C -0.2355(7) 0.4272(6) -0.0332(8) 0.117(7) Uani 0.50 1 d P A -1
H194 H -0.2085 0.4134 -0.0376 0.176 Uiso 0.50 1 calc PR A -1
H195 H -0.2430 0.4493 -0.0535 0.176 Uiso 0.50 1 calc PR A -1
H196 H -0.2667 0.4124 -0.0437 0.176 Uiso 0.50 1 calc PR A -1
C133 C -0.1638(8) 0.5571(5) -0.0376(7) 0.133(8) Uani 0.50 1 d PDU A -1
H197 H -0.1870 0.5362 -0.0487 0.199 Uiso 0.50 1 calc PR A -1
H198 H -0.1577 0.5665 -0.0655 0.199 Uiso 0.50 1 calc PR A -1
H199 H -0.1794 0.5760 -0.0253 0.199 Uiso 0.50 1 calc PR A -1
C134 C -0.0938(10) 0.5758(6) 0.0381(12) 0.225(16) Uani 0.50 1 d PDU A -1
H200 H -0.0865 0.5673 0.0717 0.338 Uiso 0.50 1 calc PR A -1
H201 H -0.1195 0.5953 0.0288 0.338 Uiso 0.50 1 calc PR A -1
H202 H -0.0620 0.5850 0.0374 0.338 Uiso 0.50 1 calc PR A -1
C130 C -0.2572(9) 0.4606(8) 0.0270(11) 0.150(11) Uani 0.50 1 d P A -1
H203 H -0.2607 0.4831 0.0085 0.225 Uiso 0.50 1 calc PR A -1
H204 H -0.2476 0.4661 0.0621 0.225 Uiso 0.50 1 calc PR A -1
H205 H -0.2900 0.4475 0.0132 0.225 Uiso 0.50 1 calc PR A -1
C131 C -0.1139(5) 0.5457(5) 0.0030(5) 0.116(6) Uani 0.50 1 d PDU A -1
C127 C -0.2165(10) 0.4377(10) 0.0229(11) 0.133(9) Uani 0.50 1 d P A -1
Ni3 Ni 0.1035(2) 0.3964(2) 0.1589(2) 0.0840(11) Uani 0.50 1 d PD A -1
N7 N 0.0488(3) 0.3900(2) 0.0922(3) 0.068(2) Uiso 0.50 1 d PD A -1
N8 N 0.1512(3) 0.36995(19) 0.1404(3) 0.0660(18) Uiso 0.50 1 d PD A -1
N9 N 0.1566(3) 0.4071(2) 0.2231(3) 0.0799(19) Uiso 0.50 1 d PD A -1
N10 N 0.0547(3) 0.4236(2) 0.1743(3) 0.077(2) Uiso 0.50 1 d PD A -1
Ni3A Ni -0.0966(2) 0.3991(2) 0.3297(2) 0.0846(11) Uani 0.50 1 d PD A -1
C31A C -0.1987(3) 0.3702(2) 0.3203(3) 0.064(2) Uiso 0.50 1 d P A -1
C32A C -0.2191(4) 0.3422(3) 0.3420(4) 0.077(3) Uiso 0.50 1 d P A -1
H176 H -0.2542 0.3352 0.3307 0.093 Uiso 0.50 1 calc PR A -1
C33A C -0.1776(5) 0.3282(4) 0.3820(5) 0.086(4) Uiso 0.50 1 d P . -1
C34A C -0.1323(4) 0.3483(3) 0.3834(4) 0.075(3) Uiso 0.50 1 d P A -1
C35A C -0.0833(5) 0.3449(4) 0.4236(5) 0.094(4) Uiso 0.50 1 d P A -1
H177 H -0.0771 0.3259 0.4469 0.112 Uiso 0.50 1 calc PR A -1
C36A C -0.0427(4) 0.3696(3) 0.4297(4) 0.077(3) Uiso 0.50 1 d P A -1
C37A C 0.0052(6) 0.3719(5) 0.4755(6) 0.112(5) Uiso 0.50 1 d P A -1
H178 H 0.0169 0.3559 0.5032 0.134 Uiso 0.50 1 calc PR A -1
C38A C 0.0295(4) 0.4025(3) 0.4690(4) 0.083(3) Uiso 0.50 1 d P A -1
H179 H 0.0586 0.4139 0.4942 0.100 Uiso 0.50 1 calc PR A -1
C39A C 0.0034(4) 0.4148(4) 0.4171(4) 0.085(3) Uiso 0.50 1 d P A -1
C40A C 0.0196(4) 0.4394(3) 0.3911(5) 0.081(3) Uiso 0.50 1 d P A -1
C41A C -0.0015(4) 0.4397(3) 0.3411(4) 0.076(3) Uiso 0.50 1 d P A -1
C42A C 0.0235(4) 0.4528(3) 0.3118(5) 0.083(3) Uiso 0.50 1 d P A -1
H180 H 0.0541 0.4670 0.3241 0.100 Uiso 0.50 1 calc PR A -1
C43A C -0.0029(4) 0.4420(2) 0.2632(3) 0.079(3) Uiso 0.50 1 d PD A -1
C44A C -0.0511(3) 0.4232(2) 0.2637(3) 0.069(2) Uiso 0.50 1 d P A -1
C45A C -0.0928(3) 0.4118(3) 0.2205(4) 0.086(2) Uiso 0.50 1 d P A -1
H181 H -0.0893 0.4100 0.1902 0.104 Uiso 0.50 1 calc PR A -1
C46A C -0.1404(4) 0.4030(3) 0.2218(4) 0.092(2) Uiso 0.50 1 d P A -1
C47A C -0.1905(4) 0.4023(3) 0.1772(4) 0.105(3) Uiso 0.50 1 d P A -1
H182 H -0.1951 0.4043 0.1437 0.126 Uiso 0.50 1 calc PR A -1
C48A C -0.2018(3) 0.3948(3) 0.2456(3) 0.079(2) Uiso 0.50 1 d P A -1
C49A C -0.2264(4) 0.3985(3) 0.1916(4) 0.096(3) Uiso 0.50 1 d P A -1
H183 H -0.2624 0.3981 0.1709 0.116 Uiso 0.50 1 calc PR A -1
C50A C -0.2257(4) 0.3839(3) 0.2715(4) 0.091(3) Uiso 0.50 1 d P . -1
N8A N -0.0430(3) 0.3938(2) 0.3942(3) 0.082(3) Uiso 0.50 1 d PD A -1
N7A N -0.1441(3) 0.37185(19) 0.3462(3) 0.071(2) Uiso 0.50 1 d PD A -1
N10A N -0.1488(3) 0.3981(2) 0.2620(3) 0.084(2) Uiso 0.50 1 d PD A -1
N9A N -0.0478(3) 0.4220(2) 0.3102(4) 0.0727(19) Uiso 0.50 1 d PD A -1
C355 C 0.0650(3) 0.4512(4) 0.4373(4) 0.082(4) Uani 0.50 1 d PG A -1
C356 C 0.1121(4) 0.4337(3) 0.4510(5) 0.099(4) Uani 0.50 1 d PG A -1
H184 H 0.1131 0.4095 0.4406 0.119 Uiso 0.50 1 calc PR A -1
C357 C 0.1577(3) 0.4517(3) 0.4799(5) 0.103(5) Uani 0.50 1 d PG A -1
C358 C 0.1563(4) 0.4872(4) 0.4950(5) 0.104(5) Uani 0.50 1 d PG A -1
H185 H 0.1875 0.4995 0.5148 0.124 Uiso 0.50 1 calc PR A -1
C359 C 0.1092(5) 0.5046(3) 0.4813(7) 0.100(5) Uani 0.50 1 d PG A -1
C360 C 0.0636(4) 0.4866(4) 0.4525(7) 0.097(5) Uani 0.50 1 d PG A -1
H186 H 0.0314 0.4985 0.4431 0.116 Uiso 0.50 1 calc PR A -1
C361 C 0.2122(9) 0.4334(6) 0.4975(8) 0.096(5) Uani 0.50 1 d P A -1
C364 C 0.2056(5) 0.3940(6) 0.4714(6) 0.127(6) Uani 0.50 1 d P A -1
H206 H 0.1795 0.3799 0.4770 0.191 Uiso 0.50 1 calc PR A -1
H207 H 0.2387 0.3810 0.4857 0.191 Uiso 0.50 1 calc PR A -1
H208 H 0.1948 0.3971 0.4356 0.191 Uiso 0.50 1 calc PR A -1
C363 C 0.2317(9) 0.4257(7) 0.5566(7) 0.122(6) Uani 0.50 1 d P A -1
H209 H 0.2073 0.4095 0.5617 0.183 Uiso 0.50 1 calc PR A -1
H210 H 0.2337 0.4487 0.5739 0.183 Uiso 0.50 1 calc PR A -1
H211 H 0.2658 0.4144 0.5698 0.183 Uiso 0.50 1 calc PR A -1
C362 C 0.2502(11) 0.4557(9) 0.4898(12) 0.139(8) Uani 0.50 1 d P A -1
H212 H 0.2532 0.4791 0.5064 0.209 Uiso 0.50 1 calc PR A -1
H213 H 0.2391 0.4596 0.4542 0.209 Uiso 0.50 1 calc PR A -1
H214 H 0.2836 0.4434 0.5038 0.209 Uiso 0.50 1 calc PR A -1
C365 C 0.1126(9) 0.5457(7) 0.5117(8) 0.161(9) Uani 0.50 1 d PDU A -1
C367 C 0.0739(8) 0.5695(4) 0.4637(8) 0.129(5) Uani 0.50 1 d PDU A -1
H215 H 0.0894 0.5723 0.4402 0.193 Uiso 0.50 1 calc PR A -1
H216 H 0.0684 0.5934 0.4748 0.193 Uiso 0.50 1 calc PR A -1
H217 H 0.0407 0.5570 0.4473 0.193 Uiso 0.50 1 calc PR A -1
C368 C 0.1670(11) 0.5636(9) 0.5424(10) 0.186(12) Uani 0.50 1 d PDU A -1
H218 H 0.1867 0.5638 0.5223 0.279 Uiso 0.50 1 calc PR A -1
H219 H 0.1858 0.5496 0.5728 0.279 Uiso 0.50 1 calc PR A -1
H220 H 0.1623 0.5885 0.5512 0.279 Uiso 0.50 1 calc PR A -1
C366 C 0.0831(10) 0.5382(9) 0.5470(7) 0.169(8) Uani 0.50 1 d PDU A -1
H221 H 0.0490 0.5278 0.5271 0.253 Uiso 0.50 1 calc PR A -1
H222 H 0.0791 0.5610 0.5618 0.253 Uiso 0.50 1 calc PR A -1
H223 H 0.1034 0.5212 0.5735 0.253 Uiso 0.50 1 calc PR A -1
C1 C -0.11266(18) 0.05801(15) 0.2042(2) 0.1046(15) Uani 1 1 d . . .
C2 C -0.15695(19) 0.05330(19) 0.1573(2) 0.125(2) Uani 1 1 d . . .
H1 H -0.1915 0.0596 0.1504 0.150 Uiso 1 1 calc R . .
C3 C -0.14078(18) 0.03831(16) 0.12462(19) 0.1061(15) Uani 1 1 d . . .
H2 H -0.1618 0.0313 0.0913 0.127 Uiso 1 1 calc R . .
C4 C -0.08502(15) 0.03499(13) 0.15064(17) 0.0905(12) Uani 1 1 d . . .
C5 C -0.05357(16) 0.02838(13) 0.12629(17) 0.0903(12) Uani 1 1 d . . .
C6 C -0.00053(16) 0.03885(13) 0.14998(17) 0.0891(12) Uani 1 1 d . . .
C7 C 0.03151(17) 0.04502(13) 0.12487(19) 0.0942(13) Uani 1 1 d . . .
H164 H 0.0233 0.0390 0.0913 0.113 Uiso 1 1 calc R . .
C8 C 0.07647(17) 0.06120(13) 0.15786(19) 0.0954(13) Uani 1 1 d . . .
C9 C 0.07306(17) 0.06094(13) 0.20525(19) 0.0949(13) Uani 1 1 d . . .
C10 C 0.11353(18) 0.06748(15) 0.25166(19) 0.1020(14) Uani 1 1 d . . .
H3 H 0.1435 0.0792 0.2527 0.122 Uiso 1 1 calc R . .
C11 C 0.19257(16) 0.10995(13) 0.16587(16) 0.0873(12) Uani 1 1 d . . .
C12 C 0.17141(16) 0.07771(13) 0.17639(18) 0.0937(12) Uani 1 1 d . . .
H4 H 0.1900 0.0581 0.1970 0.112 Uiso 1 1 calc R . .
C13 C 0.11846(16) 0.08072(13) 0.15061(18) 0.0932(12) Uani 1 1 d . . .
C14 C 0.10809(17) 0.11344(13) 0.12131(17) 0.0896(12) Uani 1 1 d . . .
C15 C 0.06178(16) 0.12202(13) 0.08150(18) 0.0935(13) Uani 1 1 d . . .
H5 H 0.0317 0.1091 0.0778 0.112 Uiso 1 1 calc R . .
C16 C 0.05739(16) 0.14852(14) 0.04697(17) 0.0914(12) Uani 1 1 d . . .
C17 C 0.01605(19) 0.15123(15) -0.0017(2) 0.1068(15) Uani 1 1 d . . .
H6 H -0.0153 0.1380 -0.0140 0.128 Uiso 1 1 calc R . .
C18 C 0.03038(18) 0.17662(15) -0.02715(18) 0.1000(14) Uani 1 1 d . . .
H7 H 0.0114 0.1838 -0.0607 0.120 Uiso 1 1 calc R . .
C19 C 0.07978(16) 0.19014(14) 0.00697(16) 0.0887(12) Uani 1 1 d . . .
C20 C 0.10278(16) 0.22252(14) -0.00140(16) 0.0864(11) Uani 1 1 d . . .
C21 C 0.13906(16) 0.24162(14) 0.03936(15) 0.0868(12) Uani 1 1 d . A .
C22 C 0.14811(16) 0.27975(15) 0.03968(17) 0.0949(13) Uani 1 1 d . A .
H8 H 0.1374 0.2952 0.0115 0.114 Uiso 1 1 calc R . .
C23 C 0.17557(16) 0.28983(14) 0.08911(17) 0.0925(12) Uani 1 1 d D . .
C24 C 0.18946(16) 0.25611(13) 0.11753(17) 0.0904(12) Uani 1 1 d . A .
C25 C 0.22831(18) 0.25151(15) 0.16475(18) 0.1005(14) Uani 1 1 d . . .
H9 H 0.2426 0.2726 0.1841 0.121 Uiso 1 1 calc R A .
C26 C 0.24793(18) 0.21781(15) 0.18592(17) 0.0987(13) Uani 1 1 d . A .
C27 C 0.29717(19) 0.21037(16) 0.2259(2) 0.1093(16) Uani 1 1 d . . .
H10 H 0.3207 0.2281 0.2464 0.131 Uiso 1 1 calc R A .
C28 C 0.30484(17) 0.17393(16) 0.22975(19) 0.1038(15) Uani 1 1 d . A .
H11 H 0.3348 0.1615 0.2521 0.125 Uiso 1 1 calc R . .
C29 C 0.25782(17) 0.15775(14) 0.19278(16) 0.0910(12) Uani 1 1 d . . .
C30 C 0.24465(16) 0.12109(14) 0.19052(16) 0.0870(11) Uani 1 1 d . A .
C51 C -0.07742(15) 0.01355(13) 0.07484(18) 0.0901(12) Uani 1 1 d . . .
C52 C -0.08053(16) 0.03310(14) 0.03302(17) 0.0915(12) Uani 1 1 d . . .
H20 H -0.0654 0.0565 0.0378 0.110 Uiso 1 1 calc R . .
C53 C -0.10513(16) 0.01933(14) -0.01542(18) 0.0947(13) Uani 1 1 d . . .
C54 C -0.12649(18) -0.01550(14) -0.02026(19) 0.0956(13) Uani 1 1 d . . .
H21 H -0.1427 -0.0256 -0.0527 0.115 Uiso 1 1 calc R . .
C55 C -0.12538(18) -0.03577(14) 0.0188(2) 0.0985(14) Uani 1 1 d . . .
C56 C -0.10005(18) -0.02116(14) 0.0666(2) 0.0995(13) Uani 1 1 d . . .
H22 H -0.0981 -0.0351 0.0943 0.119 Uiso 1 1 calc R . .
C57 C -0.1511(2) -0.07349(17) 0.0134(2) 0.1183(17) Uani 1 1 d . . .
C58 C -0.1921(3) -0.07244(19) 0.0347(2) 0.128(2) Uani 1 1 d . . .
H38 H -0.1761 -0.0640 0.0692 0.193 Uiso 1 1 calc R . .
H39 H -0.2062 -0.0968 0.0335 0.193 Uiso 1 1 calc R . .
H40 H -0.2200 -0.0559 0.0148 0.193 Uiso 1 1 calc R . .
C59 C -0.1759(4) -0.0864(2) -0.0402(3) 0.168(4) Uani 1 1 d . . .
H41 H -0.1499 -0.0868 -0.0536 0.252 Uiso 1 1 calc R . .
H42 H -0.2038 -0.0699 -0.0600 0.252 Uiso 1 1 calc R . .
H43 H -0.1898 -0.1108 -0.0416 0.252 Uiso 1 1 calc R . .
C60 C -0.1093(4) -0.1025(2) 0.0431(4) 0.183(4) Uani 1 1 d . . .
H44 H -0.0831 -0.1034 0.0300 0.274 Uiso 1 1 calc R . .
H45 H -0.1257 -0.1263 0.0394 0.274 Uiso 1 1 calc R . .
H46 H -0.0929 -0.0958 0.0783 0.274 Uiso 1 1 calc R . .
C61 C -0.1072(2) 0.04185(15) -0.0592(2) 0.1059(15) Uani 1 1 d . . .
C62 C -0.1386(3) 0.02293(18) -0.1100(2) 0.1273(19) Uani 1 1 d . . .
H47 H -0.1391 0.0385 -0.1370 0.191 Uiso 1 1 calc R . .
H48 H -0.1739 0.0187 -0.1142 0.191 Uiso 1 1 calc R . .
H49 H -0.1223 -0.0003 -0.1109 0.191 Uiso 1 1 calc R . .
C63 C -0.1336(3) 0.07928(16) -0.0597(2) 0.1237(19) Uani 1 1 d . . .
H50 H -0.1349 0.0938 -0.0878 0.186 Uiso 1 1 calc R . .
H51 H -0.1137 0.0922 -0.0286 0.186 Uiso 1 1 calc R . .
H52 H -0.1688 0.0752 -0.0630 0.186 Uiso 1 1 calc R . .
C64 C -0.0510(2) 0.04862(17) -0.0544(2) 0.1161(17) Uani 1 1 d . . .
H53 H -0.0526 0.0634 -0.0825 0.174 Uiso 1 1 calc R . .
H54 H -0.0346 0.0253 -0.0546 0.174 Uiso 1 1 calc R . .
H55 H -0.0307 0.0614 -0.0232 0.174 Uiso 1 1 calc R . .
C65 C 0.08456(17) 0.23568(17) -0.05355(16) 0.0991(14) Uani 1 1 d . . .
C66 C 0.0999(2) 0.2157(2) -0.08518(19) 0.1207(19) Uani 1 1 d . B .
H23 H 0.1202 0.1945 -0.0725 0.145 Uiso 1 1 calc R . .
C67 C 0.0869(2) 0.2255(2) -0.1338(2) 0.131(2) Uani 1 1 d . . .
C68 C 0.0578(2) 0.2583(2) -0.1501(2) 0.132(2) Uani 1 1 d . B .
H24 H 0.0499 0.2666 -0.1828 0.158 Uiso 1 1 calc R . .
C69 C 0.04040(19) 0.27897(19) -0.12032(18) 0.1097(17) Uani 1 1 d . . .
C70 C 0.05514(17) 0.26715(16) -0.07139(17) 0.0981(14) Uani 1 1 d . B .
H25 H 0.0450 0.2808 -0.0499 0.118 Uiso 1 1 calc R . .
C71 C 0.1017(6) 0.1941(7) -0.1653(6) 0.099(5) Uani 0.513(12) 1 d P B 1
C72 C 0.1367(4) 0.1641(3) -0.1408(4) 0.113(4) Uani 0.513(12) 1 d PD B 1
H56 H 0.1684 0.1737 -0.1144 0.169 Uiso 0.513(12) 1 calc PR B 1
H57 H 0.1451 0.1511 -0.1652 0.169 Uiso 0.513(12) 1 calc PR B 1
H58 H 0.1201 0.1475 -0.1264 0.169 Uiso 0.513(12) 1 calc PR B 1
C73 C 0.0522(4) 0.1807(3) -0.2097(5) 0.115(4) Uani 0.513(12) 1 d PD B 1
H59 H 0.0307 0.2015 -0.2265 0.173 Uiso 0.513(12) 1 calc PR B 1
H60 H 0.0329 0.1646 -0.1974 0.173 Uiso 0.513(12) 1 calc PR B 1
H61 H 0.0617 0.1674 -0.2331 0.173 Uiso 0.513(12) 1 calc PR B 1
C74 C 0.1303(5) 0.2198(3) -0.1909(4) 0.107(4) Uani 0.513(12) 1 d PD B 1
H62 H 0.1074 0.2398 -0.2087 0.161 Uiso 0.513(12) 1 calc PR B 1
H63 H 0.1385 0.2054 -0.2143 0.161 Uiso 0.513(12) 1 calc PR B 1
H64 H 0.1622 0.2296 -0.1650 0.161 Uiso 0.513(12) 1 calc PR B 1
C71A C 0.1106(9) 0.2162(5) -0.1648(7) 0.120(6) Uani 0.487(12) 1 d P B 2
C72A C 0.1715(6) 0.2152(4) -0.1399(6) 0.158(7) Uani 0.487(12) 1 d PD B 2
H128 H 0.1838 0.2072 -0.1645 0.236 Uiso 0.487(12) 1 calc PR B 2
H129 H 0.1836 0.1983 -0.1119 0.236 Uiso 0.487(12) 1 calc PR B 2
H130 H 0.1850 0.2395 -0.1281 0.236 Uiso 0.487(12) 1 calc PR B 2
C73A C 0.0973(6) 0.2353(4) -0.2176(5) 0.137(5) Uani 0.487(12) 1 d PD B 2
H131 H 0.1170 0.2236 -0.2337 0.206 Uiso 0.487(12) 1 calc PR B 2
H132 H 0.1064 0.2611 -0.2124 0.206 Uiso 0.487(12) 1 calc PR B 2
H133 H 0.0603 0.2330 -0.2389 0.206 Uiso 0.487(12) 1 calc PR B 2
C74A C 0.0899(9) 0.1786(7) -0.1763(7) 0.177(14) Uani 0.487(12) 1 d PD B 2
H134 H 0.1031 0.1670 -0.1982 0.265 Uiso 0.487(12) 1 calc PR B 2
H135 H 0.0522 0.1794 -0.1929 0.265 Uiso 0.487(12) 1 calc PR B 2
H136 H 0.1009 0.1648 -0.1454 0.265 Uiso 0.487(12) 1 calc PR B 2
C75 C 0.0114(7) 0.3103(7) -0.1444(8) 0.085(5) Uani 0.50 1 d P B 1
C76 C -0.0005(5) 0.3188(3) -0.1942(4) 0.119(4) Uani 0.50 1 d PD B 1
H65 H -0.0206 0.3412 -0.2034 0.179 Uiso 0.50 1 calc PR B 1
H66 H -0.0206 0.2990 -0.2156 0.179 Uiso 0.50 1 calc PR B 1
H67 H 0.0315 0.3220 -0.1982 0.179 Uiso 0.50 1 calc PR B 1
C77 C -0.0444(4) 0.3046(3) -0.1381(5) 0.120(4) Uani 0.50 1 d PD B 1
H68 H -0.0667 0.3258 -0.1517 0.181 Uiso 0.50 1 calc PR B 1
H69 H -0.0367 0.3019 -0.1028 0.181 Uiso 0.50 1 calc PR B 1
H70 H -0.0621 0.2828 -0.1562 0.181 Uiso 0.50 1 calc PR B 1
C78 C 0.0394(4) 0.3413(3) -0.1055(3) 0.099(3) Uani 0.50 1 d PD B 1
H71 H 0.0209 0.3642 -0.1172 0.148 Uiso 0.50 1 calc PR B 1
H72 H 0.0749 0.3439 -0.1017 0.148 Uiso 0.50 1 calc PR B 1
H73 H 0.0397 0.3350 -0.0733 0.148 Uiso 0.50 1 calc PR B 1
C75A C 0.0057(11) 0.3178(8) -0.1346(9) 0.109(8) Uani 0.50 1 d P B 2
C76A C -0.0051(5) 0.3381(3) -0.0991(4) 0.123(4) Uani 0.50 1 d PD B 2
H137 H 0.0270 0.3422 -0.0693 0.184 Uiso 0.50 1 calc PR B 2
H138 H -0.0294 0.3246 -0.0901 0.184 Uiso 0.50 1 calc PR B 2
H139 H -0.0203 0.3615 -0.1135 0.184 Uiso 0.50 1 calc PR B 2
C77A C 0.0387(5) 0.3497(4) -0.1557(4) 0.132(4) Uani 0.50 1 d PD B 2
H140 H 0.0708 0.3571 -0.1278 0.199 Uiso 0.50 1 calc PR B 2
H141 H 0.0167 0.3709 -0.1694 0.199 Uiso 0.50 1 calc PR B 2
H142 H 0.0466 0.3385 -0.1815 0.199 Uiso 0.50 1 calc PR B 2
C78A C -0.0420(4) 0.3113(4) -0.1852(4) 0.116(3) Uani 0.50 1 d PD B 2
H143 H -0.0308 0.2995 -0.2085 0.175 Uiso 0.50 1 calc PR B 2
H144 H -0.0583 0.3345 -0.1990 0.175 Uiso 0.50 1 calc PR B 2
H145 H -0.0669 0.2956 -0.1798 0.175 Uiso 0.50 1 calc PR B 2
C79 C 0.2871(2) 0.09196(19) 0.2218(3) 0.089(4) Uani 0.521(6) 1 d PG A 1
C80 C 0.3240(2) 0.08598(18) 0.2038(2) 0.088(2) Uani 0.521(6) 1 d PG A 1
H26 H 0.3216 0.0982 0.1747 0.105 Uiso 0.521(6) 1 calc PR A 1
C81 C 0.3646(2) 0.0622(2) 0.2284(3) 0.096(3) Uani 0.521(6) 1 d PG A 1
C82 C 0.3682(3) 0.0444(2) 0.2710(3) 0.102(4) Uani 0.521(6) 1 d PG A 1
H27 H 0.3959 0.0281 0.2878 0.123 Uiso 0.521(6) 1 calc PR A 1
C83 C 0.3312(3) 0.0504(2) 0.2890(2) 0.111(4) Uani 0.521(6) 1 d PG A 1
C84 C 0.2907(2) 0.0742(2) 0.2644(3) 0.093(3) Uani 0.521(6) 1 d PG A 1
H28 H 0.2654 0.0782 0.2766 0.112 Uiso 0.521(6) 1 calc PR A 1
C85 C 0.4064(4) 0.0558(3) 0.2069(4) 0.115(3) Uani 0.521(6) 1 d P A 1
C86 C 0.4536(4) 0.0356(3) 0.2437(5) 0.120(4) Uani 0.521(6) 1 d P A 1
H74 H 0.4428 0.0123 0.2522 0.180 Uiso 0.521(6) 1 calc PR A 1
H75 H 0.4708 0.0501 0.2738 0.180 Uiso 0.521(6) 1 calc PR A 1
H76 H 0.4776 0.0312 0.2286 0.180 Uiso 0.521(6) 1 calc PR A 1
C87 C 0.3777(10) 0.0324(5) 0.1583(7) 0.144(8) Uani 0.521(6) 1 d P A 1
H77 H 0.3670 0.0093 0.1670 0.216 Uiso 0.521(6) 1 calc PR A 1
H78 H 0.4011 0.0279 0.1426 0.216 Uiso 0.521(6) 1 calc PR A 1
H79 H 0.3473 0.0456 0.1351 0.216 Uiso 0.521(6) 1 calc PR A 1
C88 C 0.4239(5) 0.0922(3) 0.1930(5) 0.126(4) Uani 0.521(6) 1 d P A 1
H80 H 0.3936 0.1059 0.1705 0.188 Uiso 0.521(6) 1 calc PR A 1
H81 H 0.4465 0.0874 0.1764 0.188 Uiso 0.521(6) 1 calc PR A 1
H82 H 0.4427 0.1065 0.2232 0.188 Uiso 0.521(6) 1 calc PR A 1
C89 C 0.3384(7) 0.0325(5) 0.3374(8) 0.159(7) Uiso 0.521(6) 1 d PDU A 1
C90 C 0.3907(8) 0.0454(5) 0.3841(5) 0.199(8) Uani 0.521(6) 1 d PDU A 1
H224 H 0.4202 0.0426 0.3758 0.298 Uiso 0.521(6) 1 calc PR A 1
H225 H 0.3961 0.0306 0.4132 0.298 Uiso 0.521(6) 1 calc PR A 1
H226 H 0.3875 0.0709 0.3915 0.298 Uiso 0.521(6) 1 calc PR A 1
C91 C 0.3438(8) -0.0105(4) 0.3311(6) 0.184(7) Uani 0.521(6) 1 d PDU A 1
H227 H 0.3707 -0.0150 0.3197 0.276 Uiso 0.521(6) 1 calc PR A 1
H228 H 0.3108 -0.0201 0.3068 0.276 Uiso 0.521(6) 1 calc PR A 1
H229 H 0.3530 -0.0225 0.3632 0.276 Uiso 0.521(6) 1 calc PR A 1
C92 C 0.2947(9) 0.0387(6) 0.3563(7) 0.224(9) Uani 0.521(6) 1 d PDU A 1
H230 H 0.2922 0.0646 0.3622 0.337 Uiso 0.521(6) 1 calc PR A 1
H231 H 0.3034 0.0253 0.3872 0.337 Uiso 0.521(6) 1 calc PR A 1
H232 H 0.2616 0.0301 0.3310 0.337 Uiso 0.521(6) 1 calc PR A 1
C93 C 0.2862(3) 0.0951(2) 0.2098(4) 0.093(4) Uani 0.479(6) 1 d PGU A 2
C94 C 0.2973(3) 0.0771(2) 0.1744(3) 0.095(3) Uani 0.479(6) 1 d PGU A 2
H29 H 0.2786 0.0827 0.1401 0.114 Uiso 0.479(6) 1 calc PR A 2
C95 C 0.3359(3) 0.0509(2) 0.1891(3) 0.103(3) Uani 0.479(6) 1 d PGDU A 2
C96 C 0.3633(3) 0.0427(2) 0.2392(4) 0.113(4) Uani 0.479(6) 1 d PGU A 2
H30 H 0.3896 0.0248 0.2493 0.136 Uiso 0.479(6) 1 calc PR A 2
C97 C 0.3522(4) 0.0607(3) 0.2746(3) 0.118(5) Uani 0.479(6) 1 d PGU A 2
C98 C 0.3136(4) 0.0869(3) 0.2599(3) 0.114(4) Uani 0.479(6) 1 d PGU A 2
H31 H 0.3060 0.0992 0.2841 0.137 Uiso 0.479(6) 1 calc PR A 2
C99 C 0.3518(6) 0.0315(5) 0.1524(7) 0.138(7) Uiso 0.479(6) 1 d PDU A 2
C100 C 0.3417(6) -0.0090(4) 0.1535(6) 0.140(5) Uani 0.479(6) 1 d PDU A 2
H146 H 0.3051 -0.0130 0.1452 0.210 Uiso 0.479(6) 1 calc PR A 2
H147 H 0.3627 -0.0186 0.1868 0.210 Uiso 0.479(6) 1 calc PR A 2
H148 H 0.3509 -0.0215 0.1292 0.210 Uiso 0.479(6) 1 calc PR A 2
C101 C 0.4076(6) 0.0369(6) 0.1605(10) 0.158(8) Uani 0.479(6) 1 d PDU A 2
H149 H 0.4142 0.0628 0.1584 0.236 Uiso 0.479(6) 1 calc PR A 2
H150 H 0.4137 0.0237 0.1348 0.236 Uiso 0.479(6) 1 calc PR A 2
H151 H 0.4309 0.0277 0.1933 0.236 Uiso 0.479(6) 1 calc PR A 2
C102 C 0.3174(7) 0.0428(5) 0.0973(6) 0.170(6) Uani 0.479(6) 1 d PDU A 2
H152 H 0.3237 0.0683 0.0925 0.255 Uiso 0.479(6) 1 calc PR A 2
H153 H 0.2809 0.0395 0.0901 0.255 Uiso 0.479(6) 1 calc PR A 2
H154 H 0.3260 0.0277 0.0748 0.255 Uiso 0.479(6) 1 calc PR A 2
C103 C 0.3804(5) 0.0539(3) 0.3323(5) 0.149(6) Uani 0.479(6) 1 d PDU A 2
C104 C 0.4185(6) 0.0204(4) 0.3433(6) 0.161(6) Uani 0.479(6) 1 d PDU A 2
H233 H 0.4346 0.0154 0.3790 0.241 Uiso 0.479(6) 1 calc PR A 2
H234 H 0.4453 0.0261 0.3321 0.241 Uiso 0.479(6) 1 calc PR A 2
H235 H 0.3991 -0.0009 0.3254 0.241 Uiso 0.479(6) 1 calc PR A 2
C105 C 0.4121(6) 0.0890(4) 0.3588(6) 0.172(7) Uani 0.479(6) 1 d PDU A 2
H236 H 0.4298 0.0848 0.3947 0.258 Uiso 0.479(6) 1 calc PR A 2
H237 H 0.3885 0.1096 0.3522 0.258 Uiso 0.479(6) 1 calc PR A 2
H238 H 0.4375 0.0943 0.3457 0.258 Uiso 0.479(6) 1 calc PR A 2
C106 C 0.3403(6) 0.0452(6) 0.3554(7) 0.181(9) Uani 0.479(6) 1 d PDU A 2
H239 H 0.3592 0.0397 0.3909 0.271 Uiso 0.479(6) 1 calc PR A 2
H240 H 0.3192 0.0242 0.3383 0.271 Uiso 0.479(6) 1 calc PR A 2
H241 H 0.3179 0.0662 0.3512 0.271 Uiso 0.479(6) 1 calc PR A 2
C107 C 0.28856(8) 0.38015(9) 0.24364(12) 0.1074(16) Uani 1 1 d G . .
C108 C 0.30989(10) 0.35115(8) 0.27570(13) 0.1082(15) Uani 1 1 d G A .
H32 H 0.2881 0.3332 0.2795 0.130 Uiso 1 1 calc R . .
C109 C 0.36309(11) 0.34845(8) 0.30215(11) 0.1030(14) Uani 1 1 d G A .
C110 C 0.39498(7) 0.37475(10) 0.29654(12) 0.0999(14) Uani 1 1 d G A .
H33 H 0.4313 0.3729 0.3146 0.120 Uiso 1 1 calc R . .
C111 C 0.37365(10) 0.40375(9) 0.26448(12) 0.1043(15) Uani 1 1 d G A .
C112 C 0.32044(11) 0.40645(8) 0.23803(12) 0.1060(15) Uani 1 1 d G A .
H34 H 0.3059 0.4263 0.2161 0.127 Uiso 1 1 calc R . .
C113 C 0.3879(2) 0.31706(15) 0.34033(19) 0.1065(15) Uani 1 1 d . . .
C114 C 0.4394(3) 0.3041(2) 0.3408(2) 0.157(3) Uani 1 1 d . A .
H92 H 0.4333 0.2951 0.3077 0.235 Uiso 1 1 calc R . .
H93 H 0.4537 0.2845 0.3651 0.235 Uiso 1 1 calc R . .
H94 H 0.4639 0.3243 0.3498 0.235 Uiso 1 1 calc R . .
C115 C 0.3975(2) 0.33095(16) 0.3921(2) 0.1141(17) Uani 1 1 d . A .
H95 H 0.4127 0.3115 0.4165 0.171 Uiso 1 1 calc R . .
H96 H 0.3648 0.3386 0.3921 0.171 Uiso 1 1 calc R . .
H97 H 0.4213 0.3516 0.4008 0.171 Uiso 1 1 calc R . .
C116 C 0.3508(3) 0.28418(18) 0.3297(3) 0.158(3) Uani 1 1 d . A .
H98 H 0.3437 0.2741 0.2969 0.237 Uiso 1 1 calc R . .
H99 H 0.3184 0.2921 0.3303 0.237 Uiso 1 1 calc R . .
H100 H 0.3669 0.2656 0.3552 0.237 Uiso 1 1 calc R . .
C117 C 0.4083(2) 0.43444(18) 0.2580(2) 0.1169(17) Uani 1 1 d . . .
C118 C 0.4648(2) 0.4306(3) 0.2923(2) 0.154(3) Uani 1 1 d . A .
H101 H 0.4774 0.4072 0.2865 0.230 Uiso 1 1 calc R . .
H102 H 0.4694 0.4319 0.3269 0.230 Uiso 1 1 calc R . .
H103 H 0.4842 0.4502 0.2859 0.230 Uiso 1 1 calc R . .
C119 C 0.4013(3) 0.4342(2) 0.2041(2) 0.139(2) Uani 1 1 d . A .
H104 H 0.4123 0.4107 0.1965 0.208 Uiso 1 1 calc R . .
H105 H 0.4222 0.4535 0.1993 0.208 Uiso 1 1 calc R . .
H106 H 0.3649 0.4382 0.1819 0.208 Uiso 1 1 calc R . .
C120 C 0.3906(3) 0.4711(2) 0.2685(3) 0.163(3) Uani 1 1 d . A .
H107 H 0.4121 0.4903 0.2644 0.244 Uiso 1 1 calc R . .
H108 H 0.3937 0.4714 0.3027 0.244 Uiso 1 1 calc R . .
H109 H 0.3545 0.4751 0.2453 0.244 Uiso 1 1 calc R . .
N1 N -0.06910(13) 0.04664(11) 0.19922(15) 0.0921(10) Uani 1 1 d . . .
N2 N 0.02485(13) 0.04859(10) 0.19918(14) 0.0904(10) Uani 1 1 d . . .
N3 N 0.09674(13) 0.17267(10) 0.05175(13) 0.0860(9) Uani 1 1 d . . .
N4 N 0.15441(12) 0.13163(10) 0.13261(12) 0.0822(9) Uani 1 1 d . . .
N5 N 0.22411(13) 0.18512(10) 0.16515(13) 0.0838(9) Uani 1 1 d . A .
N6 N 0.16464(13) 0.22717(10) 0.08663(13) 0.0871(9) Uani 1 1 d . . .
Ni1 Ni 0.0000 0.04721(3) 0.2500 0.0884(3) Uani 1 2 d S . .
Ni2 Ni 0.16031(2) 0.17899(2) 0.10871(2) 0.0810(3) Uani 1 1 d . A .
Cl1 Cl 0.6857(3) 0.1696(2) 0.3823(3) 0.146(2) Uani 0.378(5) 1 d P C 1
Cl2 Cl 0.67964(18) 0.14617(11) 0.47067(17) 0.1256(18) Uani 0.378(5) 1 d P C 1
Cl3 Cl 0.7471(3) 0.2069(3) 0.4749(3) 0.183(3) Uani 0.378(5) 1 d P C 1
C369 C 0.6907(8) 0.1829(5) 0.4380(7) 0.120(5) Uani 0.378(5) 1 d PU C 1
H242 H 0.6615 0.2002 0.4311 0.144 Uiso 0.378(5) 1 calc PR C 1
Cl4 Cl 0.7607(3) 0.1774(2) 0.5005(2) 0.186(3) Uani 0.360(6) 1 d P D 2
Cl5 Cl 0.6945(3) 0.2267(2) 0.4285(3) 0.209(5) Uani 0.360(6) 1 d P D 2
Cl6 Cl 0.6946(4) 0.1522(5) 0.4109(5) 0.251(7) Uani 0.360(6) 1 d P D 2
C370 C 0.7317(7) 0.1857(5) 0.4435(8) 0.120(5) Uani 0.360(6) 1 d PU D 2
H243 H 0.7590 0.1889 0.4311 0.144 Uiso 0.360(6) 1 calc PR D 2

loop_
_atom_site_aniso_label
_atom_site_aniso_U_11
_atom_site_aniso_U_22
_atom_site_aniso_U_33
_atom_site_aniso_U_23
_atom_site_aniso_U_13
_atom_site_aniso_U_12
C121 0.050(4) 0.080(8) 0.099(8) 0.012(6) 0.025(4) 0.015(4)
C126 0.054(5) 0.095(9) 0.111(9) 0.010(7) 0.031(6) 0.004(5)
C125 0.076(9) 0.084(8) 0.125(11) 0.031(7) 0.034(7) 0.024(6)
C124 0.062(6) 0.146(14) 0.172(14) 0.042(11) 0.062(8) 0.014(7)
C123 0.058(5) 0.110(10) 0.111(9) 0.037(8) 0.025(5) 0.020(5)
C122 0.057(5) 0.080(7) 0.121(10) 0.030(7) 0.032(5) 0.009(5)
C132 0.173(15) 0.124(13) 0.21(2) 0.055(14) 0.080(15) -0.010(11)
C128 0.084(7) 0.122(12) 0.182(17) 0.054(11) 0.063(9) 0.007(6)
C129 0.063(7) 0.129(11) 0.124(17) 0.036(13) 0.005(11) -0.019(6)
C133 0.123(12) 0.087(8) 0.134(11) 0.065(8) 0.002(8) 0.015(7)
C134 0.26(3) 0.155(19) 0.190(19) 0.031(15) 0.030(17) -0.005(17)
C130 0.066(8) 0.170(17) 0.21(2) 0.059(18) 0.059(12) 0.024(8)
C131 0.084(7) 0.096(10) 0.134(9) 0.058(8) 0.015(7) -0.003(7)
C127 0.062(8) 0.19(2) 0.15(2) 0.055(18) 0.040(13) -0.004(9)
Ni3 0.0557(14) 0.0954(17) 0.082(2) -0.0183(15) 0.0109(11) 0.0066(11)
Ni3A 0.0606(15) 0.0825(17) 0.091(3) 0.0094(17) 0.0134(12) -0.0082(11)
C355 0.053(5) 0.088(8) 0.100(8) -0.003(6) 0.029(5) -0.024(4)
C356 0.061(6) 0.103(9) 0.122(10) -0.001(7) 0.028(6) -0.012(5)
C357 0.077(7) 0.100(9) 0.128(11) 0.000(7) 0.039(7) -0.003(6)
C358 0.054(5) 0.097(8) 0.147(11) -0.050(8) 0.029(6) -0.023(5)
C359 0.049(5) 0.113(11) 0.131(11) -0.015(8) 0.030(7) -0.005(6)
C360 0.075(7) 0.083(8) 0.131(12) -0.018(7) 0.043(7) -0.018(5)
C361 0.067(9) 0.115(9) 0.091(12) -0.025(8) 0.020(8) 0.005(6)
C364 0.058(6) 0.167(17) 0.134(12) -0.036(10) 0.020(6) 0.013(7)
C363 0.081(8) 0.161(13) 0.108(13) -0.030(12) 0.025(9) 0.008(7)
C362 0.091(14) 0.159(16) 0.185(19) 0.022(13) 0.075(13) 0.036(12)
C365 0.146(15) 0.104(14) 0.245(19) 0.005(13) 0.093(15) 0.015(11)
C367 0.152(11) 0.066(7) 0.142(11) -0.009(7) 0.037(9) 0.014(7)
C368 0.159(18) 0.22(2) 0.19(2) -0.005(17) 0.083(16) -0.024(16)
C366 0.189(16) 0.193(17) 0.141(14) -0.028(12) 0.087(13) 0.033(12)
C1 0.077(3) 0.120(4) 0.097(3) -0.004(3) 0.018(2) 0.009(2)
C2 0.065(2) 0.177(6) 0.113(4) -0.006(4) 0.018(3) 0.018(3)
C3 0.071(2) 0.133(4) 0.089(3) -0.014(3) 0.010(2) 0.003(2)
C4 0.067(2) 0.099(3) 0.088(3) 0.001(2) 0.016(2) 0.001(2)
C5 0.075(2) 0.086(3) 0.088(3) 0.001(2) 0.014(2) 0.000(2)
C6 0.075(2) 0.086(3) 0.091(3) -0.001(2) 0.020(2) -0.0021(19)
C7 0.079(2) 0.089(3) 0.098(3) 0.002(2) 0.021(2) 0.002(2)
C8 0.077(2) 0.091(3) 0.100(3) 0.008(2) 0.021(2) 0.000(2)
C9 0.073(2) 0.096(3) 0.100(3) 0.005(2) 0.021(2) -0.003(2)
C10 0.082(3) 0.111(4) 0.096(3) 0.004(3) 0.022(2) -0.012(2)
C11 0.073(2) 0.100(3) 0.082(3) -0.010(2) 0.026(2) 0.003(2)
C12 0.074(2) 0.086(3) 0.103(3) 0.000(2) 0.021(2) 0.002(2)
C13 0.073(2) 0.091(3) 0.099(3) -0.004(2) 0.020(2) -0.004(2)
C14 0.080(2) 0.085(3) 0.095(3) 0.001(2) 0.027(2) 0.003(2)
C15 0.067(2) 0.094(3) 0.101(3) 0.007(2) 0.018(2) -0.002(2)
C16 0.071(2) 0.101(3) 0.087(3) 0.003(2) 0.019(2) 0.003(2)
C17 0.078(3) 0.110(4) 0.105(3) 0.007(3) 0.013(2) -0.002(2)
C18 0.082(3) 0.115(4) 0.080(3) -0.001(2) 0.013(2) 0.004(2)
C19 0.071(2) 0.103(3) 0.080(3) -0.006(2) 0.020(2) 0.004(2)
C20 0.073(2) 0.105(3) 0.079(2) 0.001(2) 0.029(2) 0.007(2)
C21 0.075(2) 0.107(4) 0.074(2) -0.001(2) 0.027(2) 0.002(2)
C22 0.069(2) 0.124(4) 0.087(3) 0.012(2) 0.028(2) -0.007(2)
C23 0.072(2) 0.104(3) 0.088(3) 0.009(2) 0.022(2) -0.006(2)
C24 0.073(2) 0.098(3) 0.087(3) 0.004(2) 0.022(2) -0.013(2)
C25 0.086(3) 0.101(4) 0.093(3) 0.002(3) 0.018(2) -0.013(2)
C26 0.088(3) 0.102(4) 0.082(3) 0.003(2) 0.013(2) -0.006(2)
C27 0.087(3) 0.103(4) 0.103(3) 0.003(3) 0.007(2) -0.018(3)
C28 0.068(2) 0.115(4) 0.099(3) 0.005(3) 0.007(2) -0.003(2)
C29 0.080(2) 0.102(4) 0.081(3) 0.003(2) 0.024(2) 0.005(2)
C30 0.075(2) 0.098(3) 0.080(2) -0.003(2) 0.025(2) 0.004(2)
C51 0.069(2) 0.091(3) 0.097(3) -0.010(2) 0.022(2) -0.001(2)
C52 0.076(2) 0.089(3) 0.094(3) -0.001(2) 0.021(2) -0.001(2)
C53 0.074(2) 0.103(4) 0.094(3) -0.012(2) 0.023(2) 0.008(2)
C54 0.090(3) 0.098(4) 0.092(3) -0.017(3) 0.032(2) -0.007(2)
C55 0.088(3) 0.093(3) 0.107(4) -0.024(3) 0.034(3) -0.008(2)
C56 0.090(3) 0.093(3) 0.113(3) -0.010(3) 0.040(3) -0.001(2)
C57 0.130(4) 0.107(4) 0.130(4) -0.023(3) 0.067(4) -0.019(3)
C58 0.134(4) 0.132(5) 0.125(4) -0.035(4) 0.060(4) -0.041(4)
C59 0.221(8) 0.142(6) 0.188(7) -0.081(5) 0.133(7) -0.097(6)
C60 0.184(8) 0.092(5) 0.292(12) -0.012(6) 0.120(8) 0.007(5)
C61 0.101(3) 0.100(4) 0.099(3) 0.004(3) 0.025(3) -0.003(3)
C62 0.131(4) 0.125(5) 0.095(3) -0.008(3) 0.018(3) -0.005(4)
C63 0.133(4) 0.098(4) 0.118(4) 0.006(3) 0.032(3) 0.013(3)
C64 0.106(4) 0.119(4) 0.107(4) -0.001(3) 0.030(3) -0.007(3)
C65 0.076(2) 0.147(5) 0.072(2) -0.002(3) 0.029(2) -0.006(3)
C66 0.100(3) 0.186(6) 0.076(3) -0.002(3) 0.038(3) 0.011(3)
C67 0.083(3) 0.228(8) 0.079(3) 0.005(4) 0.032(3) 0.011(4)
C68 0.109(4) 0.214(8) 0.078(3) 0.017(4) 0.044(3) -0.004(4)
C69 0.084(3) 0.163(5) 0.070(3) 0.018(3) 0.022(2) -0.010(3)
C70 0.080(2) 0.136(4) 0.075(3) -0.002(3) 0.030(2) -0.003(3)
C71 0.081(6) 0.147(16) 0.070(9) -0.034(11) 0.032(6) -0.001(10)
C72 0.132(9) 0.119(9) 0.101(7) 0.001(6) 0.062(7) 0.027(7)
C73 0.105(7) 0.130(9) 0.117(9) -0.057(7) 0.053(7) -0.011(6)
C74 0.143(10) 0.114(9) 0.076(7) 0.001(6) 0.058(7) 0.004(7)
C71A 0.137(13) 0.123(13) 0.091(9) 0.003(10) 0.039(9) 0.016(11)
C72A 0.174(14) 0.157(14) 0.172(15) 0.007(10) 0.103(12) 0.067(11)
C73A 0.177(13) 0.153(12) 0.099(9) 0.021(8) 0.076(9) 0.052(11)
C74A 0.20(3) 0.24(3) 0.061(9) -0.026(14) 0.033(13) 0.06(2)
C75 0.086(7) 0.122(13) 0.051(7) -0.022(6) 0.032(6) -0.006(8)
C76 0.167(12) 0.084(7) 0.087(6) 0.003(5) 0.034(7) -0.003(7)
C77 0.101(7) 0.085(7) 0.163(11) 0.026(7) 0.044(7) 0.010(5)
C78 0.110(7) 0.089(6) 0.072(5) -0.011(5) 0.015(5) -0.015(5)
C75A 0.143(13) 0.134(14) 0.066(11) 0.003(9) 0.059(8) 0.046(10)
C76A 0.119(8) 0.128(10) 0.110(8) 0.016(7) 0.037(7) 0.035(7)
C77A 0.119(8) 0.125(10) 0.122(9) 0.016(7) 0.021(7) -0.006(7)
C78A 0.084(6) 0.142(10) 0.102(7) 0.009(7) 0.018(6) 0.021(6)
C79 0.078(8) 0.079(8) 0.103(9) 0.009(6) 0.032(7) 0.008(6)
C80 0.081(5) 0.083(6) 0.098(6) 0.015(5) 0.037(5) 0.005(4)
C81 0.093(6) 0.073(7) 0.113(8) 0.004(5) 0.036(6) 0.018(5)
C82 0.112(8) 0.095(8) 0.090(7) 0.019(6) 0.034(6) 0.028(6)
C83 0.132(9) 0.116(9) 0.087(6) 0.039(6) 0.049(6) 0.030(7)
C84 0.077(5) 0.111(8) 0.080(5) 0.014(5) 0.022(4) 0.027(5)
C85 0.096(6) 0.122(9) 0.115(8) -0.004(6) 0.033(6) 0.028(6)
C86 0.097(6) 0.129(9) 0.135(9) 0.021(7) 0.050(6) 0.026(6)
C87 0.23(3) 0.107(11) 0.139(12) 0.029(9) 0.116(16) 0.068(15)
C88 0.131(8) 0.114(9) 0.158(10) 0.025(7) 0.086(8) 0.034(7)
C90 0.242(18) 0.215(16) 0.113(10) 0.048(10) 0.049(11) 0.001(14)
C91 0.240(16) 0.163(13) 0.181(13) 0.070(10) 0.122(12) 0.070(11)
C92 0.27(2) 0.225(17) 0.193(15) 0.082(13) 0.114(15) 0.046(16)
C93 0.077(8) 0.102(9) 0.079(6) 0.004(6) 0.012(5) -0.017(7)
C94 0.085(6) 0.099(7) 0.098(7) -0.001(5) 0.036(5) 0.004(5)
C95 0.098(6) 0.076(6) 0.131(8) -0.009(6) 0.044(6) -0.001(5)
C96 0.103(7) 0.081(8) 0.141(11) 0.008(9) 0.038(8) 0.019(6)
C97 0.129(10) 0.093(9) 0.113(9) 0.027(7) 0.034(7) 0.007(8)
C98 0.092(8) 0.110(9) 0.124(9) 0.018(7) 0.031(7) 0.013(6)
C100 0.128(9) 0.130(10) 0.159(10) -0.006(8) 0.058(8) 0.009(7)
C101 0.134(12) 0.152(13) 0.179(14) 0.029(10) 0.059(10) 0.012(10)
C102 0.186(12) 0.180(13) 0.156(11) 0.005(9) 0.085(10) 0.033(10)
C103 0.134(10) 0.146(12) 0.119(10) 0.029(8) 0.007(8) 0.012(9)
C104 0.139(11) 0.176(14) 0.145(11) 0.038(10) 0.039(9) 0.060(10)
C105 0.154(12) 0.179(14) 0.120(10) 0.003(9) -0.002(9) 0.005(11)
C106 0.159(14) 0.203(17) 0.160(15) 0.142(14) 0.048(12) 0.078(12)
C107 0.082(3) 0.091(3) 0.107(3) -0.004(3) 0.000(2) 0.005(2)
C108 0.076(3) 0.101(4) 0.115(4) -0.002(3) 0.008(2) 0.002(2)
C109 0.085(3) 0.113(4) 0.083(3) -0.005(2) 0.008(2) 0.006(3)
C110 0.071(2) 0.114(4) 0.094(3) -0.014(3) 0.014(2) 0.007(2)
C111 0.087(3) 0.118(4) 0.090(3) -0.024(3) 0.020(2) -0.009(3)
C112 0.093(3) 0.094(3) 0.105(3) -0.011(3) 0.017(3) -0.012(3)
C113 0.095(3) 0.111(4) 0.091(3) -0.001(3) 0.017(2) 0.020(3)
C114 0.141(5) 0.198(7) 0.110(4) 0.025(4) 0.032(4) 0.078(5)
C115 0.082(3) 0.112(4) 0.117(4) -0.006(3) 0.012(3) 0.005(2)
C116 0.165(6) 0.098(4) 0.141(5) 0.004(4) -0.001(5) -0.003(4)
C117 0.106(3) 0.127(5) 0.110(4) -0.029(3) 0.039(3) -0.027(3)
C118 0.103(4) 0.228(8) 0.119(5) -0.021(5) 0.037(4) -0.050(5)
C119 0.155(6) 0.140(5) 0.117(4) -0.019(4) 0.054(4) -0.028(4)
C120 0.152(6) 0.145(6) 0.194(7) -0.060(6) 0.077(6) -0.060(5)
N1 0.0706(19) 0.096(3) 0.097(3) -0.0011(19) 0.0227(17) 0.0062(17)
N2 0.0699(18) 0.083(2) 0.093(2) 0.0019(17) 0.0101(17) -0.0030(16)
N3 0.0764(19) 0.093(2) 0.084(2) -0.0025(18) 0.0299(17) -0.0021(17)
N4 0.0648(17) 0.092(2) 0.080(2) -0.0057(17) 0.0210(15) -0.0028(15)
N5 0.0740(18) 0.083(2) 0.082(2) -0.0011(17) 0.0211(16) -0.0036(16)
N6 0.0772(19) 0.095(3) 0.079(2) 0.0034(18) 0.0241(17) -0.0012(17)
Ni1 0.0643(5) 0.0936(7) 0.0886(7) 0.000 0.0142(5) 0.000
Ni2 0.0662(4) 0.0957(5) 0.0720(4) -0.0028(3) 0.0205(3) -0.0013(3)
Cl1 0.150(5) 0.163(5) 0.134(5) -0.018(3) 0.071(4) -0.002(3)
Cl2 0.143(3) 0.108(3) 0.135(3) 0.007(2) 0.067(3) 0.012(2)
Cl3 0.167(5) 0.211(8) 0.149(5) -0.019(5) 0.046(4) -0.076(5)
C369 0.128(11) 0.110(10) 0.132(11) -0.002(8) 0.065(9) 0.011(8)
Cl4 0.179(6) 0.194(7) 0.133(4) 0.008(4) 0.016(4) 0.056(5)
Cl5 0.239(8) 0.217(8) 0.222(7) 0.107(6) 0.149(7) 0.109(6)
Cl6 0.155(6) 0.345(19) 0.245(13) -0.127(12) 0.077(9) -0.004(9)
C370 0.099(10) 0.117(11) 0.152(13) 0.027(10) 0.060(9) 0.021(8)

loop_
_atom_type_symbol
_atom_type_description
_atom_type_scat_dispersion_real
_atom_type_scat_dispersion_imag
_atom_type_scat_source
C C 0.0181 0.0091 'International Tables Vol C Tables 4.2.6.8 and 6.1.1.4'
H H 0.0000 0.0000 'International Tables Vol C Tables 4.2.6.8 and 6.1.1.4'
N N 0.0311 0.0180 'International Tables Vol C Tables 4.2.6.8 and 6.1.1.4'
Ni Ni -3.0029 0.5091 'International Tables Vol C Tables 4.2.6.8 and 6.1.1.4'
Cl Cl 0.3639 0.7018 'International Tables Vol C Tables 4.2.6.8 and 6.1.1.4'

loop_
_geom_angle_atom_site_label_1
_geom_angle_atom_site_label_2
_geom_angle_atom_site_label_3
_geom_angle
_geom_angle_site_symmetry_1
_geom_angle_site_symmetry_3
C32 C31 N8 111.9(8) . .
C32 C31 C50 128.2(8) . .
N8 C31 C50 119.1(10) . .
C33 C32 C31 107.3(9) . .
C33 C32 H165 126.3 . .
C31 C32 H165 126.3 . .
C32 C33 C23 133.5(9) . .
C32 C33 C34 108.0(9) . .
C23 C33 C34 116.4(7) . .
C35 C34 N8 123.5(9) . .
C35 C34 C33 127.5(9) . .
N8 C34 C33 108.6(7) . .
C36 C35 C34 125.8(11) . .
C36 C35 H166 117.1 . .
C34 C35 H166 117.1 . .
C35 C36 N7 123.5(9) . .
C35 C36 C37 130.0(11) . .
N7 C36 C37 106.0(9) . .
C38 C37 C36 112.4(11) . .
C38 C37 H167 123.8 . .
C36 C37 H167 123.8 . .
C37 C38 C39 108.8(11) . .
C37 C38 H168 125.6 . .
C39 C38 H168 125.6 . .
N7 C39 C40 124.7(9) . .
N7 C39 C38 106.5(9) . .
C40 C39 C38 127.6(9) . .
C41 C40 C39 120.7(10) . .
C41 C40 C121 104.4(10) . .
C39 C40 C121 134.4(8) . .
C40 C41 N10 124.6(10) . .
C40 C41 C42 122.7(10) . .
N10 C41 C42 111.9(10) . .
C43 C42 C41 107.8(11) . .
C43 C42 H169 126.1 . .
C41 C42 H169 126.1 . .
C42 C43 C43A 129.6(9) . .
C42 C43 C44 101.8(10) . .
C43A C43 C44 128.1(8) . .
N10 C44 C45 125.6(9) . .
N10 C44 C43 114.3(9) . .
C45 C44 C43 120.0(11) . .
C46 C45 C44 119.7(10) . .
C46 C45 H170 120.2 . .
C44 C45 H170 120.2 . .
N9 C46 C45 126.0(9) . .
N9 C46 C47 111.4(8) . .
C45 C46 C47 122.5(9) . .
C48 C47 C46 106.7(10) . .
C48 C47 H171 126.6 . .
C46 C47 H171 126.6 . .
C47 C48 C49 107.5(9) . .
C47 C48 H172 126.3 . .
C49 C48 H172 126.3 . .
N9 C49 C50 124.3(8) . .
N9 C49 C48 108.8(9) . .
C50 C49 C48 124.4(8) . .
C49 C50 C31 125.2(8) . .
C49 C50 C107 112.0(7) . .
C31 C50 C107 121.9(8) . .
C126 C121 C122 120.0 . .
C126 C121 C40 118.7(7) . .
C122 C121 C40 118.2(7) . .
C121 C126 C125 120.0 . .
C121 C126 H173 120.0 . .
C125 C126 H173 120.0 . .
C124 C125 C126 120.0 . .
C124 C125 C131 124.5(9) . .
C126 C125 C131 115.2(9) . .
C125 C124 C123 120.0 . .
C125 C124 H187 120.0 . .
C123 C124 H187 120.0 . .
C124 C123 C122 120.0 . .
C124 C123 C127 120.0(13) . .
C122 C123 C127 119.8(14) . .
C123 C122 C121 120.0 . .
C123 C122 H175 120.0 . .
C121 C122 H175 120.0 . .
C131 C132 H188 109.5 . .
C131 C132 H189 109.5 . .
H188 C132 H189 109.5 . .
C131 C132 H190 109.5 . .
H188 C132 H190 109.5 . .
H189 C132 H190 109.5 . .
C127 C128 H191 109.5 . .
C127 C128 H192 109.5 . .
H191 C128 H192 109.5 . .
C127 C128 H193 109.5 . .
H191 C128 H193 109.5 . .
H192 C128 H193 109.5 . .
C127 C129 H194 109.5 . .
C127 C129 H195 109.5 . .
H194 C129 H195 109.5 . .
C127 C129 H196 109.5 . .
H194 C129 H196 109.5 . .
H195 C129 H196 109.5 . .
C131 C133 H197 109.5 . .
C131 C133 H198 109.5 . .
H197 C133 H198 109.5 . .
C131 C133 H199 109.5 . .
H197 C133 H199 109.5 . .
H198 C133 H199 109.5 . .
C131 C134 H200 109.5 . .
C131 C134 H201 109.5 . .
H200 C134 H201 109.5 . .
C131 C134 H202 109.5 . .
H200 C134 H202 109.5 . .
H201 C134 H202 109.5 . .
C127 C130 H203 109.5 . .
C127 C130 H204 109.5 . .
H203 C130 H204 109.5 . .
C127 C130 H205 109.5 . .
H203 C130 H205 109.5 . .
H204 C130 H205 109.5 . .
C134 C131 C133 108.4(14) . .
C134 C131 C132 105.8(14) . .
C133 C131 C132 103.1(12) . .
C134 C131 C125 113.9(13) . .
C133 C131 C125 112.5(12) . .
C132 C131 C125 112.4(12) . .
C130 C127 C128 106.3(18) . .
C130 C127 C129 107(2) . .
C128 C127 C129 110(3) . .
C130 C127 C123 113(3) . .
C128 C127 C123 114.7(19) . .
C129 C127 C123 105.3(15) . .
N9 Ni3 N10 90.2(4) . .
N9 Ni3 N8 91.7(4) . .
N10 Ni3 N8 177.4(5) . .
N9 Ni3 N7 174.9(6) . .
N10 Ni3 N7 87.3(4) . .
N8 Ni3 N7 90.5(4) . .
C39 N7 C36 106.4(8) . .
C39 N7 Ni3 128.4(8) . .
C36 N7 Ni3 125.3(6) . .
C34 N8 C31 103.6(7) . .
C34 N8 Ni3 125.1(6) . .
C31 N8 Ni3 129.8(7) . .
C46 N9 C49 105.6(8) . .
C46 N9 Ni3 127.0(6) . .
C49 N9 Ni3 127.4(7) . .
C44 N10 C41 103.3(9) . .
C44 N10 Ni3 125.0(6) . .
C41 N10 Ni3 131.0(8) . .
N8A Ni3A N7A 92.5(4) . .
N8A Ni3A N9A 88.4(5) . .
N7A Ni3A N9A 174.3(6) . .
N8A Ni3A N10A 172.3(6) . .
N7A Ni3A N10A 86.4(4) . .
N9A Ni3A N10A 92.0(4) . .
C50A C31A N7A 122.6(9) . .
C50A C31A C32A 123.8(8) . .
N7A C31A C32A 110.1(7) . .
C33A C32A C31A 106.7(10) . .
C33A C32A H176 126.7 . .
C31A C32A H176 126.7 . .
C32A C33A C34A 105.0(11) . .
C32A C33A C23 127.0(11) . 2
C34A C33A C23 125.5(9) . 2
N7A C34A C35A 124.7(10) . .
N7A C34A C33A 113.2(9) . .
C35A C34A C33A 121.7(11) . .
C34A C35A C36A 121.1(12) . .
C34A C35A H177 119.4 . .
C36A C35A H177 119.4 . .
N8A C36A C35A 125.1(10) . .
N8A C36A C37A 111.9(11) . .
C35A C36A C37A 123.0(14) . .
C38A C37A C36A 104.1(12) . .
C38A C37A H178 127.9 . .
C36A C37A H178 127.9 . .
C37A C38A C39A 109.7(12) . .
C37A C38A H179 125.2 . .
C39A C38A H179 125.2 . .
C40A C39A N8A 123.4(10) . .
C40A C39A C38A 129.8(12) . .
N8A C39A C38A 106.6(12) . .
C41A C40A C39A 121.1(12) . .
C41A C40A C355 144.9(11) . .
C39A C40A C355 92.6(10) . .
C40A C41A N9A 125.0(13) . .
C40A C41A C42A 124.7(12) . .
N9A C41A C42A 109.7(9) . .
C43A C42A C41A 110.2(9) . .
C43A C42A H180 124.9 . .
C41A C42A H180 124.9 . .
C42A C43A C43 132.3(8) . .
C42A C43A C44A 102.6(8) . .
C43 C43A C44A 124.5(7) . .
N9A C44A C45A 126.5(8) . .
N9A C44A C43A 110.3(7) . .
C45A C44A C43A 123.0(8) . .
C44A C45A C46A 120.0(10) . .
C44A C45A H181 120.0 . .
C46A C45A H181 120.0 . .
N10A C46A C45A 126.9(9) . .
N10A C46A C47A 109.0(9) . .
C45A C46A C47A 123.7(9) . .
C49A C47A C46A 108.2(10) . .
C49A C47A H182 125.9 . .
C46A C47A H182 125.9 . .
C50A C48A N10A 126.4(9) . .
C50A C48A C49A 123.7(9) . .
N10A C48A C49A 108.9(9) . .
C47A C49A C48A 107.3(10) . .
C47A C49A H183 126.3 . .
C48A C49A H183 126.3 . .
C48A C50A C31A 121.6(9) . .
C48A C50A C107 130.5(9) . 2
C31A C50A C107 107.8(9) . 2
C36A N8A C39A 106.4(9) . .
C36A N8A Ni3A 125.7(7) . .
C39A N8A Ni3A 127.8(9) . .
C34A N7A C31A 104.8(8) . .
C34A N7A Ni3A 126.7(6) . .
C31A N7A Ni3A 128.3(7) . .
C46A N10A C48A 106.5(8) . .
C46A N10A Ni3A 125.3(7) . .
C48A N10A Ni3A 128.0(7) . .
C44A N9A C41A 106.9(9) . .
C44A N9A Ni3A 125.5(6) . .
C41A N9A Ni3A 127.5(9) . .
C356 C355 C360 120.0 . .
C356 C355 C40A 119.4(10) . .
C360 C355 C40A 115.8(10) . .
C357 C356 C355 120.0 . .
C357 C356 H184 120.0 . .
C355 C356 H184 120.0 . .
C358 C357 C356 120.0 . .
C358 C357 C361 117.3(11) . .
C356 C357 C361 122.6(11) . .
C357 C358 C359 120.0 . .
C357 C358 H185 120.0 . .
C359 C358 H185 120.0 . .
C360 C359 C358 120.0 . .
C360 C359 C365 124.4(10) . .
C358 C359 C365 114.6(11) . .
C359 C360 C355 120.0 . .
C359 C360 H186 120.0 . .
C355 C360 H186 120.0 . .
C362 C361 C357 113.9(19) . .
C362 C361 C364 112(2) . .
C357 C361 C364 109.3(15) . .
C362 C361 C363 109.2(19) . .
C357 C361 C363 105.8(14) . .
C364 C361 C363 106.2(18) . .
C361 C364 H206 109.5 . .
C361 C364 H207 109.5 . .
H206 C364 H207 109.5 . .
C361 C364 H208 109.5 . .
H206 C364 H208 109.5 . .
H207 C364 H208 109.5 . .
C361 C363 H209 109.5 . .
C361 C363 H210 109.5 . .
H209 C363 H210 109.5 . .
C361 C363 H211 109.5 . .
H209 C363 H211 109.5 . .
H210 C363 H211 109.5 . .
C361 C362 H212 109.5 . .
C361 C362 H213 109.5 . .
H212 C362 H213 109.5 . .
C361 C362 H214 109.5 . .
H212 C362 H214 109.5 . .
H213 C362 H214 109.5 . .
C368 C365 C366 110.7(17) . .
C368 C365 C367 114.6(16) . .
C366 C365 C367 108.0(15) . .
C368 C365 C359 119(2) . .
C366 C365 C359 104.8(17) . .
C367 C365 C359 98.4(15) . .
C365 C367 H215 109.5 . .
C365 C367 H216 109.5 . .
H215 C367 H216 109.5 . .
C365 C367 H217 109.5 . .
H215 C367 H217 109.5 . .
H216 C367 H217 109.5 . .
C365 C368 H218 109.5 . .
C365 C368 H219 109.5 . .
H218 C368 H219 109.5 . .
C365 C368 H220 109.5 . .
H218 C368 H220 109.5 . .
H219 C368 H220 109.5 . .
C365 C366 H221 109.5 . .
C365 C366 H222 109.5 . .
H221 C366 H222 109.5 . .
C365 C366 H223 109.5 . .
H221 C366 H223 109.5 . .
H222 C366 H223 109.5 . .
C10 C1 N1 124.3(4) 2 .
C10 C1 C2 126.2(5) 2 .
N1 C1 C2 108.9(5) . .
C3 C2 C1 108.2(4) . .
C3 C2 H1 125.9 . .
C1 C2 H1 125.9 . .
C2 C3 C4 106.6(4) . .
C2 C3 H2 126.7 . .
C4 C3 H2 126.7 . .
N1 C4 C5 126.5(4) . .
N1 C4 C3 109.2(4) . .
C5 C4 C3 122.9(4) . .
C4 C5 C6 118.8(4) . .
C4 C5 C51 118.7(4) . .
C6 C5 C51 122.2(4) . .
N2 C6 C7 110.3(4) . .
N2 C6 C5 124.4(5) . .
C7 C6 C5 124.8(4) . .
C8 C7 C6 108.1(5) . .
C8 C7 H164 125.9 . .
C6 C7 H164 125.9 . .
C7 C8 C9 105.0(4) . .
C7 C8 C13 132.2(5) . .
C9 C8 C13 122.2(4) . .
N2 C9 C10 123.2(5) . .
N2 C9 C8 110.4(4) . .
C10 C9 C8 126.0(4) . .
C1 C10 C9 123.9(5) 2 .
C1 C10 H3 118.0 2 .
C9 C10 H3 118.0 . .
N4 C11 C30 123.0(4) . .
N4 C11 C12 111.1(4) . .
C30 C11 C12 125.5(4) . .
C13 C12 C11 106.2(4) . .
C13 C12 H4 126.9 . .
C11 C12 H4 126.9 . .
C12 C13 C14 107.3(4) . .
C12 C13 C8 129.9(5) . .
C14 C13 C8 121.2(4) . .
C15 C14 N4 124.2(4) . .
C15 C14 C13 125.6(4) . .
N4 C14 C13 109.0(4) . .
C16 C15 C14 123.1(4) . .
C16 C15 H5 118.4 . .
C14 C15 H5 118.4 . .
C15 C16 N3 124.1(4) . .
C15 C16 C17 125.0(4) . .
N3 C16 C17 110.1(4) . .
C18 C17 C16 107.0(4) . .
C18 C17 H6 126.5 . .
C16 C17 H6 126.5 . .
C17 C18 C19 106.5(4) . .
C17 C18 H7 126.8 . .
C19 C18 H7 126.8 . .
N3 C19 C18 111.1(4) . .
N3 C19 C20 124.1(4) . .
C18 C19 C20 123.6(4) . .
C21 C20 C19 119.6(4) . .
C21 C20 C65 122.5(5) . .
C19 C20 C65 117.8(4) . .
N6 C21 C20 124.1(5) . .
N6 C21 C22 110.8(4) . .
C20 C21 C22 124.4(4) . .
C23 C22 C21 106.8(4) . .
C23 C22 H8 126.6 . .
C21 C22 H8 126.6 . .
C33 C23 C22 129.6(6) . .
C33 C23 C24 123.8(6) . .
C22 C23 C24 106.0(4) . .
C33 C23 C33A 9.9(7) . 2
C22 C23 C33A 131.4(6) . 2
C24 C23 C33A 119.4(6) . 2
C25 C24 N6 122.8(4) . .
C25 C24 C23 126.6(4) . .
N6 C24 C23 109.6(4) . .
C24 C25 C26 124.2(5) . .
C24 C25 H9 117.9 . .
C26 C25 H9 117.9 . .
N5 C26 C25 122.9(4) . .
N5 C26 C27 109.0(4) . .
C25 C26 C27 127.5(5) . .
C28 C27 C26 109.0(4) . .
C28 C27 H10 125.5 . .
C26 C27 H10 125.5 . .
C27 C28 C29 106.1(4) . .
C27 C28 H11 126.9 . .
C29 C28 H11 126.9 . .
N5 C29 C30 124.5(4) . .
N5 C29 C28 109.5(4) . .
C30 C29 C28 125.2(4) . .
C29 C30 C11 120.6(4) . .
C29 C30 C93 117.7(5) . .
C11 C30 C93 121.4(5) . .
C29 C30 C79 120.1(4) . .
C11 C30 C79 118.8(5) . .
C93 C30 C79 12.6(5) . .
C52 C51 C56 117.4(4) . .
C52 C51 C5 123.2(4) . .
C56 C51 C5 119.3(5) . .
C53 C52 C51 122.5(5) . .
C53 C52 H20 118.8 . .
C51 C52 H20 118.8 . .
C52 C53 C54 116.4(5) . .
C52 C53 C61 120.0(5) . .
C54 C53 C61 123.7(4) . .
C55 C54 C53 124.1(4) . .
C55 C54 H21 118.0 . .
C53 C54 H21 118.0 . .
C54 C55 C56 117.7(5) . .
C54 C55 C57 124.3(5) . .
C56 C55 C57 117.9(5) . .
C55 C56 C51 121.9(5) . .
C55 C56 H22 119.1 . .
C51 C56 H22 119.1 . .
C59 C57 C55 112.2(5) . .
C59 C57 C58 109.8(5) . .
C55 C57 C58 110.1(5) . .
C59 C57 C60 106.3(7) . .
C55 C57 C60 109.8(5) . .
C58 C57 C60 108.6(6) . .
C57 C58 H38 109.5 . .
C57 C58 H39 109.5 . .
H38 C58 H39 109.5 . .
C57 C58 H40 109.5 . .
H38 C58 H40 109.5 . .
H39 C58 H40 109.5 . .
C57 C59 H41 109.5 . .
C57 C59 H42 109.5 . .
H41 C59 H42 109.5 . .
C57 C59 H43 109.5 . .
H41 C59 H43 109.5 . .
H42 C59 H43 109.5 . .
C57 C60 H44 109.5 . .
C57 C60 H45 109.5 . .
H44 C60 H45 109.5 . .
C57 C60 H46 109.5 . .
H44 C60 H46 109.5 . .
H45 C60 H46 109.5 . .
C53 C61 C62 112.4(5) . .
C53 C61 C63 109.4(5) . .
C62 C61 C63 107.9(5) . .
C53 C61 C64 110.0(4) . .
C62 C61 C64 107.7(5) . .
C63 C61 C64 109.3(5) . .
C61 C62 H47 109.5 . .
C61 C62 H48 109.5 . .
H47 C62 H48 109.5 . .
C61 C62 H49 109.5 . .
H47 C62 H49 109.5 . .
H48 C62 H49 109.5 . .
C61 C63 H50 109.5 . .
C61 C63 H51 109.5 . .
H50 C63 H51 109.5 . .
C61 C63 H52 109.5 . .
H50 C63 H52 109.5 . .
H51 C63 H52 109.5 . .
C61 C64 H53 109.5 . .
C61 C64 H54 109.5 . .
H53 C64 H54 109.5 . .
C61 C64 H55 109.5 . .
H53 C64 H55 109.5 . .
H54 C64 H55 109.5 . .
C70 C65 C66 119.5(5) . .
C70 C65 C20 123.5(4) . .
C66 C65 C20 117.0(5) . .
C67 C66 C65 122.7(6) . .
C67 C66 H23 118.7 . .
C65 C66 H23 118.7 . .
C66 C67 C71A 129.4(9) . .
C66 C67 C68 116.0(6) . .
C71A C67 C68 110.9(9) . .
C66 C67 C71 112.9(10) . .
C71A C67 C71 31.0(8) . .
C68 C67 C71 130.6(9) . .
C69 C68 C67 123.7(5) . .
C69 C68 H24 118.2 . .
C67 C68 H24 118.2 . .
C70 C69 C68 116.8(6) . .
C70 C69 C75 128.9(9) . .
C68 C69 C75 114.2(9) . .
C70 C69 C75A 114.2(8) . .
C68 C69 C75A 128.9(8) . .
C75 C69 C75A 14.7(12) . .
C69 C70 C65 121.3(5) . .
C69 C70 H25 119.4 . .
C65 C70 H25 119.4 . .
C72 C71 C73 111.5(15) . .
C72 C71 C74 107.2(11) . .
C73 C71 C74 104.4(12) . .
C72 C71 C67 122.2(12) . .
C73 C71 C67 110.1(10) . .
C74 C71 C67 99.0(15) . .
C71 C72 H56 109.5 . .
C71 C72 H57 109.5 . .
H56 C72 H57 109.5 . .
C71 C72 H58 109.5 . .
H56 C72 H58 109.5 . .
H57 C72 H58 109.5 . .
C71 C73 H59 109.5 . .
C71 C73 H60 109.5 . .
H59 C73 H60 109.5 . .
C71 C73 H61 109.5 . .
H59 C73 H61 109.5 . .
H60 C73 H61 109.5 . .
C71 C74 H62 109.5 . .
C71 C74 H63 109.5 . .
H62 C74 H63 109.5 . .
C71 C74 H64 109.5 . .
H62 C74 H64 109.5 . .
H63 C74 H64 109.5 . .
C67 C71A C74A 97(2) . .
C67 C71A C72A 116.5(15) . .
C74A C71A C72A 109.7(16) . .
C67 C71A C73A 123.7(14) . .
C74A C71A C73A 106.1(15) . .
C72A C71A C73A 102.8(16) . .
C71A C72A H128 109.5 . .
C71A C72A H129 109.5 . .
H128 C72A H129 109.5 . .
C71A C72A H130 109.5 . .
H128 C72A H130 109.5 . .
H129 C72A H130 109.5 . .
C71A C73A H131 109.5 . .
C71A C73A H132 109.5 . .
H131 C73A H132 109.5 . .
C71A C73A H133 109.5 . .
H131 C73A H133 109.5 . .
H132 C73A H133 109.5 . .
C71A C74A H134 109.5 . .
C71A C74A H135 109.5 . .
H134 C74A H135 109.5 . .
C71A C74A H136 109.5 . .
H134 C74A H136 109.5 . .
H135 C74A H136 109.5 . .
C76 C75 C69 122.4(14) . .
C76 C75 C78 115.6(17) . .
C69 C75 C78 102.3(13) . .
C76 C75 C77 108.9(14) . .
C69 C75 C77 102.6(15) . .
C78 C75 C77 102.6(11) . .
C75 C76 H65 109.5 . .
C75 C76 H66 109.5 . .
H65 C76 H66 109.5 . .
C75 C76 H67 109.5 . .
H65 C76 H67 109.5 . .
H66 C76 H67 109.5 . .
C75 C77 H68 109.5 . .
C75 C77 H69 109.5 . .
H68 C77 H69 109.5 . .
C75 C77 H70 109.5 . .
H68 C77 H70 109.5 . .
H69 C77 H70 109.5 . .
C75 C78 H71 109.5 . .
C75 C78 H72 109.5 . .
H71 C78 H72 109.5 . .
C75 C78 H73 109.5 . .
H71 C78 H73 109.5 . .
H72 C78 H73 109.5 . .
C76A C75A C78A 114.6(17) . .
C76A C75A C69 123.1(18) . .
C78A C75A C69 106.8(15) . .
C76A C75A C77A 103.2(18) . .
C78A C75A C77A 98.1(15) . .
C69 C75A C77A 107.8(14) . .
C75A C76A H137 109.5 . .
C75A C76A H138 109.5 . .
H137 C76A H138 109.5 . .
C75A C76A H139 109.5 . .
H137 C76A H139 109.5 . .
H138 C76A H139 109.5 . .
C75A C77A H140 109.5 . .
C75A C77A H141 109.5 . .
H140 C77A H141 109.5 . .
C75A C77A H142 109.5 . .
H140 C77A H142 109.5 . .
H141 C77A H142 109.5 . .
C75A C78A H143 109.5 . .
C75A C78A H144 109.5 . .
H143 C78A H144 109.5 . .
C75A C78A H145 109.5 . .
H143 C78A H145 109.5 . .
H144 C78A H145 109.5 . .
C80 C79 C84 120.0 . .
C80 C79 C30 113.6(4) . .
C84 C79 C30 126.4(4) . .
C81 C80 C79 120.0 . .
C81 C80 H26 120.0 . .
C79 C80 H26 120.0 . .
C80 C81 C82 120.0 . .
C80 C81 C85 118.9(6) . .
C82 C81 C85 121.1(6) . .
C83 C82 C81 120.0 . .
C83 C82 H27 120.0 . .
C81 C82 H27 120.0 . .
C82 C83 C84 120.0 . .
C82 C83 C89 118.5(8) . .
C84 C83 C89 121.4(8) . .
C83 C84 C79 120.0 . .
C83 C84 H28 120.0 . .
C79 C84 H28 120.0 . .
C86 C85 C88 109.1(10) . .
C86 C85 C87 110.2(11) . .
C88 C85 C87 109.3(11) . .
C86 C85 C81 111.9(9) . .
C88 C85 C81 111.2(8) . .
C87 C85 C81 105.0(11) . .
C85 C86 H74 109.5 . .
C85 C86 H75 109.5 . .
H74 C86 H75 109.5 . .
C85 C86 H76 109.5 . .
H74 C86 H76 109.5 . .
H75 C86 H76 109.5 . .
C85 C87 H77 109.5 . .
C85 C87 H78 109.5 . .
H77 C87 H78 109.5 . .
C85 C87 H79 109.5 . .
H77 C87 H79 109.5 . .
H78 C87 H79 109.5 . .
C85 C88 H80 109.5 . .
C85 C88 H81 109.5 . .
H80 C88 H81 109.5 . .
C85 C88 H82 109.5 . .
H80 C88 H82 109.5 . .
H81 C88 H82 109.5 . .
C83 C89 C92 117.5(15) . .
C83 C89 C91 107.5(12) . .
C92 C89 C91 108.0(14) . .
C83 C89 C90 113.0(14) . .
C92 C89 C90 103.5(14) . .
C91 C89 C90 106.8(14) . .
C89 C90 H224 109.5 . .
C89 C90 H225 109.5 . .
H224 C90 H225 109.5 . .
C89 C90 H226 109.5 . .
H224 C90 H226 109.5 . .
H225 C90 H226 109.5 . .
C89 C91 H227 109.5 . .
C89 C91 H228 109.5 . .
H227 C91 H228 109.5 . .
C89 C91 H229 109.5 . .
H227 C91 H229 109.5 . .
H228 C91 H229 109.5 . .
C89 C92 H230 109.5 . .
C89 C92 H231 109.5 . .
H230 C92 H231 109.5 . .
C89 C92 H232 109.5 . .
H230 C92 H232 109.5 . .
H231 C92 H232 109.5 . .
C94 C93 C98 120.0 . .
C94 C93 C30 115.6(6) . .
C98 C93 C30 124.4(6) . .
C93 C94 C95 120.0 . .
C93 C94 H29 120.0 . .
C95 C94 H29 120.0 . .
C96 C95 C94 120.0 . .
C96 C95 C99 117.3(8) . .
C94 C95 C99 122.7(8) . .
C95 C96 C97 120.0 . .
C95 C96 H30 120.0 . .
C97 C96 H30 120.0 . .
C98 C97 C96 120.0 . .
C98 C97 C103 115.1(8) . .
C96 C97 C103 124.9(8) . .
C97 C98 C93 120.0 . .
C97 C98 H31 120.0 . .
C93 C98 H31 120.0 . .
C101 C99 C95 116.0(18) . .
C101 C99 C100 108.6(14) . .
C95 C99 C100 109.2(12) . .
C101 C99 C102 106.3(14) . .
C95 C99 C102 112.0(13) . .
C100 C99 C102 104.0(13) . .
C99 C100 H146 109.5 . .
C99 C100 H147 109.5 . .
H146 C100 H147 109.5 . .
C99 C100 H148 109.5 . .
H146 C100 H148 109.5 . .
H147 C100 H148 109.5 . .
C99 C101 H149 109.5 . .
C99 C101 H150 109.5 . .
H149 C101 H150 109.5 . .
C99 C101 H151 109.5 . .
H149 C101 H151 109.5 . .
H150 C101 H151 109.5 . .
C99 C102 H152 109.5 . .
C99 C102 H153 109.5 . .
H152 C102 H153 109.5 . .
C99 C102 H154 109.5 . .
H152 C102 H154 109.5 . .
H153 C102 H154 109.5 . .
C97 C103 C105 109.3(10) . .
C97 C103 C104 109.7(11) . .
C105 C103 C104 109.5(10) . .
C97 C103 C106 111.7(11) . .
C105 C103 C106 108.5(12) . .
C104 C103 C106 108.1(10) . .
C103 C104 H233 109.5 . .
C103 C104 H234 109.5 . .
H233 C104 H234 109.5 . .
C103 C104 H235 109.5 . .
H233 C104 H235 109.5 . .
H234 C104 H235 109.5 . .
C103 C105 H236 109.5 . .
C103 C105 H237 109.5 . .
H236 C105 H237 109.5 . .
C103 C105 H238 109.5 . .
H236 C105 H238 109.5 . .
H237 C105 H238 109.5 . .
C103 C106 H239 109.5 . .
C103 C106 H240 109.5 . .
H239 C106 H240 109.5 . .
C103 C106 H241 109.5 . .
H239 C106 H241 109.5 . .
H240 C106 H241 109.5 . .
C108 C107 C112 120.0 . .
C108 C107 C50 124.5(4) . .
C112 C107 C50 115.5(4) . .
C108 C107 C50A 111.1(4) . 2
C112 C107 C50A 126.7(4) . 2
C50 C107 C50A 20.0(4) . 2
C107 C108 C109 120.0 . .
C107 C108 H32 120.0 . .
C109 C108 H32 120.0 . .
C110 C109 C108 120.0 . .
C110 C109 C113 119.0(3) . .
C108 C109 C113 121.0(3) . .
C111 C110 C109 120.0 . .
C111 C110 H33 120.0 . .
C109 C110 H33 120.0 . .
C110 C111 C112 120.0 . .
C110 C111 C117 121.5(3) . .
C112 C111 C117 118.5(3) . .
C111 C112 C107 120.0 . .
C111 C112 H34 120.0 . .
C107 C112 H34 120.0 . .
C115 C113 C114 109.3(4) . .
C115 C113 C116 106.3(6) . .
C114 C113 C116 109.1(6) . .
C115 C113 C109 108.2(4) . .
C114 C113 C109 112.0(5) . .
C116 C113 C109 111.7(4) . .
C113 C114 H92 109.5 . .
C113 C114 H93 109.5 . .
H92 C114 H93 109.5 . .
C113 C114 H94 109.5 . .
H92 C114 H94 109.5 . .
H93 C114 H94 109.5 . .
C113 C115 H95 109.5 . .
C113 C115 H96 109.5 . .
H95 C115 H96 109.5 . .
C113 C115 H97 109.5 . .
H95 C115 H97 109.5 . .
H96 C115 H97 109.5 . .
C113 C116 H98 109.5 . .
C113 C116 H99 109.5 . .
H98 C116 H99 109.5 . .
C113 C116 H100 109.5 . .
H98 C116 H100 109.5 . .
H99 C116 H100 109.5 . .
C118 C117 C120 107.4(6) . .
C118 C117 C119 109.6(6) . .
C120 C117 C119 108.3(6) . .
C118 C117 C111 113.6(6) . .
C120 C117 C111 109.4(5) . .
C119 C117 C111 108.4(4) . .
C117 C118 H101 109.5 . .
C117 C118 H102 109.5 . .
H101 C118 H102 109.5 . .
C117 C118 H103 109.5 . .
H101 C118 H103 109.5 . .
H102 C118 H103 109.5 . .
C117 C119 H104 109.5 . .
C117 C119 H105 109.5 . .
H104 C119 H105 109.5 . .
C117 C119 H106 109.5 . .
H104 C119 H106 109.5 . .
H105 C119 H106 109.5 . .
C117 C120 H107 109.5 . .
C117 C120 H108 109.5 . .
H107 C120 H108 109.5 . .
C117 C120 H109 109.5 . .
H107 C120 H109 109.5 . .
H108 C120 H109 109.5 . .
C1 N1 C4 107.0(4) . .
C1 N1 Ni1 126.2(3) . .
C4 N1 Ni1 126.8(3) . .
C6 N2 C9 105.7(4) . .
C6 N2 Ni1 128.5(3) . .
C9 N2 Ni1 125.7(3) . .
C19 N3 C16 105.3(3) . .
C19 N3 Ni2 128.2(3) . .
C16 N3 Ni2 126.5(3) . .
C11 N4 C14 106.1(4) . .
C11 N4 Ni2 128.8(3) . .
C14 N4 Ni2 125.0(3) . .
C26 N5 C29 106.2(4) . .
C26 N5 Ni2 126.9(3) . .
C29 N5 Ni2 126.8(3) . .
C21 N6 C24 106.0(4) . .
C21 N6 Ni2 128.4(3) . .
C24 N6 Ni2 125.1(3) . .
N1 Ni1 N1 178.8(2) 2 .
N1 Ni1 N2 90.93(17) 2 .
N1 Ni1 N2 89.10(17) . .
N1 Ni1 N2 89.10(17) 2 2
N1 Ni1 N2 90.93(17) . 2
N2 Ni1 N2 177.0(2) . 2
N5 Ni2 N3 179.40(17) . .
N5 Ni2 N6 90.81(15) . .
N3 Ni2 N6 89.18(16) . .
N5 Ni2 N4 89.11(15) . .
N3 Ni2 N4 90.93(15) . .
N6 Ni2 N4 177.34(16) . .
Cl1 C369 Cl3 115.8(12) . .
Cl1 C369 Cl2 110.9(10) . .
Cl3 C369 Cl2 111.9(10) . .
Cl1 C369 H242 105.8 . .
Cl3 C369 H242 105.8 . .
Cl2 C369 H242 105.8 . .
Cl4 C370 Cl6 113.6(14) . .
Cl4 C370 Cl5 114.8(14) . .
Cl6 C370 Cl5 108.6(12) . .
Cl4 C370 H243 106.4 . .
Cl6 C370 H243 106.4 . .
Cl5 C370 H243 106.4 . .

loop_
_geom_bond_atom_site_label_1
_geom_bond_atom_site_label_2
_geom_bond_distance
_geom_bond_site_symmetry_2
C31 C32 1.377(17) .
C31 N8 1.424(11) .
C31 C50 1.459(13) .
C32 C33 1.341(13) .
C32 H165 0.9500 .
C33 C23 1.355(10) .
C33 C34 1.458(14) .
C34 C35 1.377(12) .
C34 N8 1.388(12) .
C35 C36 1.364(16) .
C35 H166 0.9500 .
C36 N7 1.418(14) .
C36 C37 1.424(14) .
C37 C38 1.23(2) .
C37 H167 0.9500 .
C38 C39 1.476(14) .
C38 H168 0.9500 .
C39 N7 1.388(11) .
C39 C40 1.411(17) .
C40 C41 1.366(16) .
C40 C121 1.717(14) .
C41 N10 1.375(12) .
C41 C42 1.437(17) .
C42 C43 1.401(13) .
C42 H169 0.9500 .
C43 C43A 1.414(14) .
C43 C44 1.467(14) .
C44 N10 1.365(15) .
C44 C45 1.418(15) .
C45 C46 1.389(15) .
C45 H170 0.9500 .
C46 N9 1.365(13) .
C46 C47 1.493(14) .
C47 C48 1.306(15) .
C47 H171 0.9500 .
C48 C49 1.521(13) .
C48 H172 0.9500 .
C49 N9 1.390(12) .
C49 C50 1.398(14) .
C50 C107 1.471(8) .
C121 C126 1.3900 .
C121 C122 1.3900 .
C126 C125 1.3900 .
C126 H173 0.9500 .
C125 C124 1.3900 .
C125 C131 1.502(19) .
C124 C123 1.3900 .
C124 H187 0.9500 .
C123 C122 1.3900 .
C123 C127 1.58(3) .
C122 H175 0.9500 .
C132 C131 1.50(2) .
C132 H188 0.9800 .
C132 H189 0.9800 .
C132 H190 0.9800 .
C128 C127 1.50(4) .
C128 H191 0.9800 .
C128 H192 0.9800 .
C128 H193 0.9800 .
C129 C127 1.57(3) .
C129 H194 0.9800 .
C129 H195 0.9800 .
C129 H196 0.9800 .
C133 C131 1.486(17) .
C133 H197 0.9800 .
C133 H198 0.9800 .
C133 H199 0.9800 .
C134 C131 1.46(2) .
C134 H200 0.9800 .
C134 H201 0.9800 .
C134 H202 0.9800 .
C130 C127 1.49(4) .
C130 H203 0.9800 .
C130 H204 0.9800 .
C130 H205 0.9800 .
Ni3 N9 1.910(9) .
Ni3 N10 1.929(9) .
Ni3 N8 1.936(9) .
Ni3 N7 1.950(9) .
Ni3A N8A 1.890(10) .
Ni3A N7A 1.917(9) .
Ni3A N9A 1.922(9) .
Ni3A N10A 1.931(9) .
C31A C50A 1.414(14) .
C31A N7A 1.420(10) .
C31A C32A 1.466(16) .
C32A C33A 1.377(16) .
C32A H176 0.9500 .
C33A C34A 1.479(17) .
C33A C23 1.642(14) 2
C34A N7A 1.332(14) .
C34A C35A 1.411(15) .
C35A C36A 1.426(18) .
C35A H177 0.9500 .
C36A N8A 1.378(16) .
C36A C37A 1.468(19) .
C37A C38A 1.38(2) .
C37A H178 0.9500 .
C38A C39A 1.472(16) .
C38A H179 0.9500 .
C39A C40A 1.395(18) .
C39A N8A 1.435(15) .
C40A C41A 1.346(16) .
C40A C355 1.500(15) .
C41A N9A 1.411(12) .
C41A C42A 1.426(18) .
C42A C43A 1.374(15) .
C42A H180 0.9500 .
C43A C44A 1.548(12) .
C44A N9A 1.344(14) .
C44A C45A 1.395(12) .
C45A C46A 1.419(14) .
C45A H181 0.9500 .
C46A N10A 1.326(14) .
C46A C47A 1.485(14) .
C47A C49A 1.277(15) .
C47A H182 0.9500 .
C48A C50A 1.293(17) .
C48A N10A 1.389(12) .
C48A C49A 1.459(14) .
C49A H183 0.9500 .
C50A C107 1.665(12) 2
C355 C356 1.3900 .
C355 C360 1.3900 .
C356 C357 1.3900 .
C356 H184 0.9500 .
C357 C358 1.3900 .
C357 C361 1.57(2) .
C358 C359 1.3900 .
C358 H185 0.9500 .
C359 C360 1.3900 .
C359 C365 1.75(3) .
C360 H186 0.9500 .
C361 C362 1.46(3) .
C361 C364 1.62(3) .
C361 C363 1.62(2) .
C364 H206 0.9800 .
C364 H207 0.9800 .
C364 H208 0.9800 .
C363 H209 0.9800 .
C363 H210 0.9800 .
C363 H211 0.9800 .
C362 H212 0.9800 .
C362 H213 0.9800 .
C362 H214 0.9800 .
C365 C368 1.58(2) .
C365 C366 1.63(2) .
C365 C367 1.64(2) .
C367 H215 0.9800 .
C367 H216 0.9800 .
C367 H217 0.9800 .
C368 H218 0.9800 .
C368 H219 0.9800 .
C368 H220 0.9800 .
C366 H221 0.9800 .
C366 H222 0.9800 .
C366 H223 0.9800 .
C1 C10 1.369(8) 2
C1 N1 1.381(7) .
C1 C2 1.442(7) .
C2 C3 1.357(8) .
C2 H1 0.9500 .
C3 C4 1.454(6) .
C3 H2 0.9500 .
C4 N1 1.385(6) .
C4 C5 1.395(7) .
C5 C6 1.429(6) .
C5 C51 1.489(7) .
C6 N2 1.376(6) .
C6 C7 1.425(7) .
C7 C8 1.380(6) .
C7 H164 0.9500 .
C8 C9 1.452(8) .
C8 C13 1.493(7) .
C9 N2 1.391(6) .
C9 C10 1.395(7) .
C10 C1 1.369(8) 2
C10 H3 0.9500 .
C11 N4 1.376(6) .
C11 C30 1.415(6) .
C11 C12 1.429(7) .
C12 C13 1.383(6) .
C12 H4 0.9500 .
C13 C14 1.444(7) .
C14 C15 1.388(6) .
C14 N4 1.394(6) .
C15 C16 1.384(7) .
C15 H5 0.9500 .
C16 N3 1.396(6) .
C16 C17 1.431(7) .
C17 C18 1.372(8) .
C17 H6 0.9500 .
C18 C19 1.435(6) .
C18 H7 0.9500 .
C19 N3 1.369(6) .
C19 C20 1.436(7) .
C20 C21 1.405(6) .
C20 C65 1.491(7) .
C21 N6 1.386(6) .
C21 C22 1.430(7) .
C22 C23 1.390(7) .
C22 H8 0.9500 .
C23 C24 1.461(7) .
C23 C33A 1.642(14) 2
C24 C25 1.382(6) .
C24 N6 1.391(6) .
C25 C26 1.399(7) .
C25 H9 0.9500 .
C26 N5 1.394(6) .
C26 C27 1.433(7) .
C27 C28 1.360(8) .
C27 H10 0.9500 .
C28 C29 1.456(7) .
C28 H11 0.9500 .
C29 N5 1.397(6) .
C29 C30 1.398(7) .
C30 C93 1.445(8) .
C30 C79 1.593(6) .
C51 C52 1.407(7) .
C51 C56 1.409(7) .
C52 C53 1.402(7) .
C52 H20 0.9500 .
C53 C54 1.404(7) .
C53 C61 1.523(8) .
C54 C55 1.369(7) .
C54 H21 0.9500 .
C55 C56 1.400(7) .
C55 C57 1.551(8) .
C56 H22 0.9500 .
C57 C59 1.521(9) .
C57 C58 1.553(9) .
C57 C60 1.567(11) .
C58 H38 0.9800 .
C58 H39 0.9800 .
C58 H40 0.9800 .
C59 H41 0.9800 .
C59 H42 0.9800 .
C59 H43 0.9800 .
C60 H44 0.9800 .
C60 H45 0.9800 .
C60 H46 0.9800 .
C61 C62 1.556(7) .
C61 C63 1.572(8) .
C61 C64 1.576(8) .
C62 H47 0.9800 .
C62 H48 0.9800 .
C62 H49 0.9800 .
C63 H50 0.9800 .
C63 H51 0.9800 .
C63 H52 0.9800 .
C64 H53 0.9800 .
C64 H54 0.9800 .
C64 H55 0.9800 .
C65 C70 1.400(8) .
C65 C66 1.405(8) .
C66 C67 1.378(8) .
C66 H23 0.9500 .
C67 C71A 1.40(2) .
C67 C68 1.431(10) .
C67 C71 1.653(18) .
C68 C69 1.411(9) .
C68 H24 0.9500 .
C69 C70 1.401(7) .
C69 C75 1.43(3) .
C69 C75A 1.69(3) .
C70 H25 0.9500 .
C71 C72 1.46(3) .
C71 C73 1.550(17) .
C71 C74 1.64(2) .
C72 H56 0.9800 .
C72 H57 0.9800 .
C72 H58 0.9800 .
C73 H59 0.9800 .
C73 H60 0.9800 .
C73 H61 0.9800 .
C74 H62 0.9800 .
C74 H63 0.9800 .
C74 H64 0.9800 .
C71A C74A 1.49(3) .
C71A C72A 1.58(3) .
C71A C73A 1.61(2) .
C72A H128 0.9800 .
C72A H129 0.9800 .
C72A H130 0.9800 .
C73A H131 0.9800 .
C73A H132 0.9800 .
C73A H133 0.9800 .
C74A H134 0.9800 .
C74A H135 0.9800 .
C74A H136 0.9800 .
C75 C76 1.40(3) .
C75 C78 1.580(19) .
C75 C77 1.70(2) .
C76 H65 0.9800 .
C76 H66 0.9800 .
C76 H67 0.9800 .
C77 H68 0.9800 .
C77 H69 0.9800 .
C77 H70 0.9800 .
C78 H71 0.9800 .
C78 H72 0.9800 .
C78 H73 0.9800 .
C75A C76A 1.43(2) .
C75A C78A 1.56(3) .
C75A C77A 1.78(3) .
C76A H137 0.9800 .
C76A H138 0.9800 .
C76A H139 0.9800 .
C77A H140 0.9800 .
C77A H141 0.9800 .
C77A H142 0.9800 .
C78A H143 0.9800 .
C78A H144 0.9800 .
C78A H145 0.9800 .
C79 C80 1.3900 .
C79 C84 1.3900 .
C80 C81 1.3900 .
C80 H26 0.9500 .
C81 C82 1.3900 .
C81 C85 1.596(13) .
C82 C83 1.3900 .
C82 H27 0.9500 .
C83 C84 1.3900 .
C83 C89 1.51(3) .
C84 H28 0.9500 .
C85 C86 1.526(14) .
C85 C88 1.551(17) .
C85 C87 1.58(2) .
C86 H74 0.9800 .
C86 H75 0.9800 .
C86 H76 0.9800 .
C87 H77 0.9800 .
C87 H78 0.9800 .
C87 H79 0.9800 .
C88 H80 0.9800 .
C88 H81 0.9800 .
C88 H82 0.9800 .
C89 C92 1.592(18) .
C89 C91 1.613(17) .
C89 C90 1.622(18) .
C90 H224 0.9800 .
C90 H225 0.9800 .
C90 H226 0.9800 .
C91 H227 0.9800 .
C91 H228 0.9800 .
C91 H229 0.9800 .
C92 H230 0.9800 .
C92 H231 0.9800 .
C92 H232 0.9800 .
C93 C94 1.3900 .
C93 C98 1.3900 .
C94 C95 1.3900 .
C94 H29 0.9500 .
C95 C96 1.3900 .
C95 C99 1.526(17) .
C96 C97 1.3900 .
C96 H30 0.9500 .
C97 C98 1.3900 .
C97 C103 1.575(16) .
C98 H31 0.9500 .
C99 C101 1.526(19) .
C99 C100 1.525(19) .
C99 C102 1.568(19) .
C100 H146 0.9800 .
C100 H147 0.9800 .
C100 H148 0.9800 .
C101 H149 0.9800 .
C101 H150 0.9800 .
C101 H151 0.9800 .
C102 H152 0.9800 .
C102 H153 0.9800 .
C102 H154 0.9800 .
C103 C105 1.585(14) .
C103 C104 1.589(13) .
C103 C106 1.601(15) .
C104 H233 0.9800 .
C104 H234 0.9800 .
C104 H235 0.9800 .
C105 H236 0.9800 .
C105 H237 0.9800 .
C105 H238 0.9800 .
C106 H239 0.9800 .
C106 H240 0.9800 .
C106 H241 0.9800 .
C107 C108 1.3900 .
C107 C112 1.3900 .
C107 C50A 1.665(12) 2
C108 C109 1.3900 .
C108 H32 0.9500 .
C109 C110 1.3900 .
C109 C113 1.565(6) .
C110 C111 1.3900 .
C110 H33 0.9500 .
C111 C112 1.3900 .
C111 C117 1.571(7) .
C112 H34 0.9500 .
C113 C115 1.531(8) .
C113 C114 1.545(9) .
C113 C116 1.555(9) .
C114 H92 0.9800 .
C114 H93 0.9800 .
C114 H94 0.9800 .
C115 H95 0.9800 .
C115 H96 0.9800 .
C115 H97 0.9800 .
C116 H98 0.9800 .
C116 H99 0.9800 .
C116 H100 0.9800 .
C117 C118 1.508(9) .
C117 C120 1.522(10) .
C117 C119 1.528(9) .
C118 H101 0.9800 .
C118 H102 0.9800 .
C118 H103 0.9800 .
C119 H104 0.9800 .
C119 H105 0.9800 .
C119 H106 0.9800 .
C120 H107 0.9800 .
C120 H108 0.9800 .
C120 H109 0.9800 .
N1 Ni1 1.912(4) .
N2 Ni1 1.924(4) .
N3 Ni2 1.902(4) .
N4 Ni2 1.921(4) .
N5 Ni2 1.897(3) .
N6 Ni2 1.917(4) .
Ni1 N1 1.912(4) 2
Ni1 N2 1.924(4) 2
Cl1 C369 1.67(2) .
Cl2 C369 1.773(18) .
Cl3 C369 1.76(2) .
C369 H242 1.0000 .
Cl4 C370 1.57(2) .
Cl5 C370 1.793(18) .
Cl6 C370 1.65(3) .
C370 H243 1.0000 .

loop_
_geom_torsion_atom_site_label_1
_geom_torsion_atom_site_label_2
_geom_torsion_atom_site_label_3
_geom_torsion_atom_site_label_4
_geom_torsion
_geom_torsion_site_symmetry_1
_geom_torsion_site_symmetry_4
N8 C31 C32 C33 -5.9(12) . .
C50 C31 C32 C33 163.7(10) . .
C31 C32 C33 C23 -155.1(11) . .
C31 C32 C33 C34 7.5(12) . .
C32 C33 C34 C35 165.6(10) . .
C23 C33 C34 C35 -28.4(14) . .
C32 C33 C34 N8 -6.7(11) . .
C23 C33 C34 N8 159.3(8) . .
N8 C34 C35 C36 -0.8(16) . .
C33 C34 C35 C36 -172.1(10) . .
C34 C35 C36 N7 -7.2(17) . .
C34 C35 C36 C37 163.8(11) . .
C35 C36 C37 C38 -172.5(11) . .
N7 C36 C37 C38 -0.2(13) . .
C36 C37 C38 C39 -0.3(13) . .
C37 C38 C39 N7 0.7(12) . .
C37 C38 C39 C40 -166.7(10) . .
N7 C39 C40 C41 -7.1(13) . .
C38 C39 C40 C41 158.2(9) . .
N7 C39 C40 C121 -177.2(9) . .
C38 C39 C40 C121 -11.9(17) . .
C39 C40 C41 N10 14.2(14) . .
C121 C40 C41 N10 -173.2(9) . .
C39 C40 C41 C42 -155.1(9) . .
C121 C40 C41 C42 17.6(11) . .
C40 C41 C42 C43 167.3(9) . .
N10 C41 C42 C43 -3.2(11) . .
C41 C42 C43 C43A -166.0(10) . .
C41 C42 C43 C44 6.9(10) . .
C42 C43 C44 N10 -9.3(11) . .
C43A C43 C44 N10 163.8(10) . .
C42 C43 C44 C45 167.2(10) . .
C43A C43 C44 C45 -19.7(17) . .
N10 C44 C45 C46 4.9(18) . .
C43 C44 C45 C46 -171.3(10) . .
C44 C45 C46 N9 -13.8(19) . .
C44 C45 C46 C47 161.9(10) . .
N9 C46 C47 C48 -2.2(14) . .
C45 C46 C47 C48 -178.5(11) . .
C46 C47 C48 C49 1.7(12) . .
C47 C48 C49 N9 -0.8(13) . .
C47 C48 C49 C50 -163.1(11) . .
N9 C49 C50 C31 3.5(17) . .
C48 C49 C50 C31 163.1(9) . .
N9 C49 C50 C107 -165.9(9) . .
C48 C49 C50 C107 -6.3(14) . .
C32 C31 C50 C49 -162.3(11) . .
N8 C31 C50 C49 6.5(15) . .
C32 C31 C50 C107 6.1(15) . .
N8 C31 C50 C107 175.0(7) . .
C41 C40 C121 C126 102.3(9) . .
C39 C40 C121 C126 -86.6(13) . .
C41 C40 C121 C122 -97.6(9) . .
C39 C40 C121 C122 73.6(13) . .
C122 C121 C126 C125 0.0 . .
C40 C121 C126 C125 159.8(9) . .
C121 C126 C125 C124 0.0 . .
C121 C126 C125 C131 -173.7(13) . .
C126 C125 C124 C123 0.0 . .
C131 C125 C124 C123 173.1(14) . .
C125 C124 C123 C122 0.0 . .
C125 C124 C123 C127 -175.3(17) . .
C124 C123 C122 C121 0.0 . .
C127 C123 C122 C121 175.3(16) . .
C126 C121 C122 C123 0.0 . .
C40 C121 C122 C123 -159.9(9) . .
C124 C125 C131 C134 114.9(14) . .
C126 C125 C131 C134 -71.7(14) . .
C124 C125 C131 C133 -8.9(16) . .
C126 C125 C131 C133 164.5(12) . .
C124 C125 C131 C132 -124.8(13) . .
C126 C125 C131 C132 48.6(14) . .
C124 C123 C127 C130 -47(2) . .
C122 C123 C127 C130 137.5(17) . .
C124 C123 C127 C128 -169.1(17) . .
C122 C123 C127 C128 16(3) . .
C124 C123 C127 C129 70(2) . .
C122 C123 C127 C129 -105.7(18) . .
C40 C39 N7 C36 167.1(9) . .
C38 C39 N7 C36 -0.8(10) . .
C40 C39 N7 Ni3 -12.0(13) . .
C38 C39 N7 Ni3 -179.9(7) . .
C35 C36 N7 C39 173.5(10) . .
C37 C36 N7 C39 0.7(10) . .
C35 C36 N7 Ni3 -7.4(14) . .
C37 C36 N7 Ni3 179.8(7) . .
N9 Ni3 N7 C39 -44(5) . .
N10 Ni3 N7 C39 17.4(9) . .
N8 Ni3 N7 C39 -161.0(8) . .
N9 Ni3 N7 C36 137(5) . .
N10 Ni3 N7 C36 -161.5(8) . .
N8 Ni3 N7 C36 20.1(9) . .
C35 C34 N8 C31 -169.7(9) . .
C33 C34 N8 C31 2.9(10) . .
C35 C34 N8 Ni3 23.0(13) . .
C33 C34 N8 Ni3 -164.3(7) . .
C32 C31 N8 C34 1.6(11) . .
C50 C31 N8 C34 -169.0(8) . .
C32 C31 N8 Ni3 168.0(7) . .
C50 C31 N8 Ni3 -2.6(13) . .
N9 Ni3 N8 C34 157.0(7) . .
N10 Ni3 N8 C34 -64(12) . .
N7 Ni3 N8 C34 -27.5(8) . .
N9 Ni3 N8 C31 -6.8(9) . .
N10 Ni3 N8 C31 132(12) . .
N7 Ni3 N8 C31 168.7(8) . .
C45 C46 N9 C49 177.7(11) . .
C47 C46 N9 C49 1.7(12) . .
C45 C46 N9 Ni3 -2.8(18) . .
C47 C46 N9 Ni3 -178.9(8) . .
C50 C49 N9 C46 161.7(11) . .
C48 C49 N9 C46 -0.6(12) . .
C50 C49 N9 Ni3 -17.7(16) . .
C48 C49 N9 Ni3 180.0(7) . .
N10 Ni3 N9 C46 19.0(10) . .
N8 Ni3 N9 C46 -162.8(9) . .
N7 Ni3 N9 C46 81(5) . .
N10 Ni3 N9 C49 -161.7(9) . .
N8 Ni3 N9 C49 16.6(10) . .
N7 Ni3 N9 C49 -100(5) . .
C45 C44 N10 C41 -168.9(10) . .
C43 C44 N10 C41 7.5(11) . .
C45 C44 N10 Ni3 19.5(16) . .
C43 C44 N10 Ni3 -164.1(7) . .
C40 C41 N10 C44 -172.8(9) . .
C42 C41 N10 C44 -2.6(10) . .
C40 C41 N10 Ni3 -1.9(14) . .
C42 C41 N10 Ni3 168.3(7) . .
N9 Ni3 N10 C44 -26.5(10) . .
N8 Ni3 N10 C44 -166(12) . .
N7 Ni3 N10 C44 158.0(9) . .
N9 Ni3 N10 C41 164.3(9) . .
N8 Ni3 N10 C41 25(13) . .
N7 Ni3 N10 C41 -11.2(10) . .
C50A C31A C32A C33A 161.8(10) . .
N7A C31A C32A C33A 2.5(12) . .
C31A C32A C33A C34A -0.2(12) . .
C31A C32A C33A C23 -163.2(10) . 2
C32A C33A C34A N7A -2.4(13) . .
C23 C33A C34A N7A 160.9(9) 2 .
C32A C33A C34A C35A 171.1(10) . .
C23 C33A C34A C35A -25.5(17) 2 .
N7A C34A C35A C36A 5.9(18) . .
C33A C34A C35A C36A -166.9(11) . .
C34A C35A C36A N8A -13.0(18) . .
C34A C35A C36A C37A 167.6(12) . .
N8A C36A C37A C38A 10.0(14) . .
C35A C36A C37A C38A -170.5(11) . .
C36A C37A C38A C39A -11.4(14) . .
C37A C38A C39A C40A -165.7(12) . .
C37A C38A C39A N8A 9.3(13) . .
N8A C39A C40A C41A -14.1(15) . .
C38A C39A C40A C41A 160.2(11) . .
N8A C39A C40A C355 176.5(10) . .
C38A C39A C40A C355 -9.1(14) . .
C39A C40A C41A N9A 14.7(15) . .
C355 C40A C41A N9A 176.1(14) . .
C39A C40A C41A C42A -154.9(10) . .
C355 C40A C41A C42A 6(2) . .
C40A C41A C42A C43A 166.5(9) . .
N9A C41A C42A C43A -4.4(11) . .
C41A C42A C43A C43 -166.3(11) . .
C41A C42A C43A C44A 5.0(10) . .
C42 C43 C43A C42A -142.1(9) . .
C44 C43 C43A C42A 46.6(19) . .
C42 C43 C43A C44A 48.1(17) . .
C44 C43 C43A C44A -123.1(9) . .
C42A C43A C44A N9A -4.3(10) . .
C43 C43A C44A N9A 167.9(9) . .
C42A C43A C44A C45A 171.6(9) . .
C43 C43A C44A C45A -16.2(15) . .
N9A C44A C45A C46A 10.5(16) . .
C43A C44A C45A C46A -164.7(9) . .
C44A C45A C46A N10A -12.5(17) . .
C44A C45A C46A C47A 159.4(10) . .
N10A C46A C47A C49A 2.3(14) . .
C45A C46A C47A C49A -170.9(11) . .
C46A C47A C49A C48A -2.5(13) . .
C50A C48A C49A C47A -166.8(12) . .
N10A C48A C49A C47A 2.1(13) . .
N10A C48A C50A C31A -6.7(19) . .
C49A C48A C50A C31A 160.3(10) . .
N10A C48A C50A C107 178.0(9) . 2
C49A C48A C50A C107 -15.1(19) . 2
N7A C31A C50A C48A 8.6(16) . .
C32A C31A C50A C48A -148.2(11) . .
N7A C31A C50A C107 -175.1(7) . 2
C32A C31A C50A C107 28.1(13) . 2
C35A C36A N8A C39A 176.2(10) . .
C37A C36A N8A C39A -4.3(13) . .
C35A C36A N8A Ni3A -0.9(16) . .
C37A C36A N8A Ni3A 178.6(9) . .
C40A C39A N8A C36A 172.7(10) . .
C38A C39A N8A C36A -2.8(11) . .
C40A C39A N8A Ni3A -10.3(15) . .
C38A C39A N8A Ni3A 174.2(8) . .
N7A Ni3A N8A C36A 14.4(10) . .
N9A Ni3A N8A C36A -159.9(9) . .
N10A Ni3A N8A C36A -67(4) . .
N7A Ni3A N8A C39A -162.0(9) . .
N9A Ni3A N8A C39A 23.6(10) . .
N10A Ni3A N8A C39A 117(3) . .
C35A C34A N7A C31A -169.5(10) . .
C33A C34A N7A C31A 3.9(11) . .
C35A C34A N7A Ni3A 14.5(15) . .
C33A C34A N7A Ni3A -172.2(8) . .
C50A C31A N7A C34A -163.5(9) . .
C32A C31A N7A C34A -3.9(11) . .
C50A C31A N7A Ni3A 12.5(13) . .
C32A C31A N7A Ni3A 172.1(7) . .
N8A Ni3A N7A C34A -21.3(9) . .
N9A Ni3A N7A C34A 77(5) . .
N10A Ni3A N7A C34A 151.1(9) . .
N8A Ni3A N7A C31A 163.5(8) . .
N9A Ni3A N7A C31A -98(5) . .
N10A Ni3A N7A C31A -24.1(9) . .
C45A C46A N10A C48A 172.0(11) . .
C47A C46A N10A C48A -0.9(12) . .
C45A C46A N10A Ni3A -3.8(17) . .
C47A C46A N10A Ni3A -176.7(8) . .
C50A C48A N10A C46A 167.9(12) . .
C49A C48A N10A C46A -0.6(12) . .
C50A C48A N10A Ni3A -16.4(17) . .
C49A C48A N10A Ni3A 175.1(7) . .
N8A Ni3A N10A C46A -77(4) . .
N7A Ni3A N10A C46A -158.8(9) . .
N9A Ni3A N10A C46A 15.6(10) . .
N8A Ni3A N10A C48A 108(3) . .
N7A Ni3A N10A C48A 26.2(9) . .
N9A Ni3A N10A C48A -159.3(9) . .
C45A C44A N9A C41A -174.0(9) . .
C43A C44A N9A C41A 1.7(10) . .
C45A C44A N9A Ni3A 7.7(14) . .
C43A C44A N9A Ni3A -176.6(6) . .
C40A C41A N9A C44A -169.5(9) . .
C42A C41A N9A C44A 1.4(10) . .
C40A C41A N9A Ni3A 8.8(14) . .
C42A C41A N9A Ni3A 179.7(7) . .
N8A Ni3A N9A C44A 154.8(8) . .
N7A Ni3A N9A C44A 56(5) . .
N10A Ni3A N9A C44A -17.5(9) . .
N8A Ni3A N9A C41A -23.2(9) . .
N7A Ni3A N9A C41A -122(5) . .
N10A Ni3A N9A C41A 164.5(8) . .
C41A C40A C355 C356 -72.5(19) . .
C39A C40A C355 C356 91.5(9) . .
C41A C40A C355 C360 82.9(18) . .
C39A C40A C355 C360 -113.1(8) . .
C360 C355 C356 C357 0.0 . .
C40A C355 C356 C357 154.3(10) . .
C355 C356 C357 C358 0.0 . .
C355 C356 C357 C361 178.8(13) . .
C356 C357 C358 C359 0.0 . .
C361 C357 C358 C359 -178.9(13) . .
C357 C358 C359 C360 0.0 . .
C357 C358 C359 C365 169.4(14) . .
C358 C359 C360 C355 0.0 . .
C365 C359 C360 C355 -168.3(16) . .
C356 C355 C360 C359 0.0 . .
C40A C355 C360 C359 -155.2(10) . .
C358 C357 C361 C362 -48(2) . .
C356 C357 C361 C362 132.8(19) . .
C358 C357 C361 C364 -174.4(12) . .
C356 C357 C361 C364 6.8(19) . .
C358 C357 C361 C363 71.7(19) . .
C356 C357 C361 C363 -107.2(16) . .
C360 C359 C365 C368 -178.8(13) . .
C358 C359 C365 C368 12.4(19) . .
C360 C359 C365 C366 56.8(16) . .
C358 C359 C365 C366 -112.0(13) . .
C360 C359 C365 C367 -54.5(16) . .
C358 C359 C365 C367 136.7(11) . .
C10 C1 C2 C3 -170.2(6) 2 .
N1 C1 C2 C3 1.7(7) . .
C1 C2 C3 C4 -2.5(7) . .
C2 C3 C4 N1 2.6(7) . .
C2 C3 C4 C5 -165.2(5) . .
N1 C4 C5 C6 -9.1(8) . .
C3 C4 C5 C6 156.5(5) . .
N1 C4 C5 C51 176.0(5) . .
C3 C4 C5 C51 -18.4(7) . .
C4 C5 C6 N2 13.3(7) . .
C51 C5 C6 N2 -171.9(4) . .
C4 C5 C6 C7 -158.4(5) . .
C51 C5 C6 C7 16.3(7) . .
N2 C6 C7 C8 -4.1(5) . .
C5 C6 C7 C8 168.7(5) . .
C6 C7 C8 C9 6.2(5) . .
C6 C7 C8 C13 -165.0(5) . .
C7 C8 C9 N2 -6.4(5) . .
C13 C8 C9 N2 165.9(4) . .
C7 C8 C9 C10 165.9(5) . .
C13 C8 C9 C10 -21.8(8) . .
N2 C9 C10 C1 9.1(9) . 2
C8 C9 C10 C1 -162.3(5) . 2
N4 C11 C12 C13 -3.0(6) . .
C30 C11 C12 C13 169.3(5) . .
C11 C12 C13 C14 4.7(6) . .
C11 C12 C13 C8 -161.0(5) . .
C7 C8 C13 C12 -134.9(6) . .
C9 C8 C13 C12 55.2(8) . .
C7 C8 C13 C14 61.2(8) . .
C9 C8 C13 C14 -108.8(5) . .
C12 C13 C14 C15 163.3(5) . .
C8 C13 C14 C15 -29.5(8) . .
C12 C13 C14 N4 -4.9(6) . .
C8 C13 C14 N4 162.3(4) . .
N4 C14 C15 C16 3.7(8) . .
C13 C14 C15 C16 -162.8(5) . .
C14 C15 C16 N3 -9.0(8) . .
C14 C15 C16 C17 160.0(5) . .
C15 C16 C17 C18 -169.3(5) . .
N3 C16 C17 C18 1.0(6) . .
C16 C17 C18 C19 -2.0(6) . .
C17 C18 C19 N3 2.4(6) . .
C17 C18 C19 C20 -165.5(5) . .
N3 C19 C20 C21 -11.4(7) . .
C18 C19 C20 C21 155.0(5) . .
N3 C19 C20 C65 172.1(4) . .
C18 C19 C20 C65 -21.6(7) . .
C19 C20 C21 N6 17.2(7) . .
C65 C20 C21 N6 -166.4(4) . .
C19 C20 C21 C22 -152.0(4) . .
C65 C20 C21 C22 24.3(7) . .
N6 C21 C22 C23 -6.1(5) . .
C20 C21 C22 C23 164.4(4) . .
C32 C33 C23 C22 -139.7(11) . .
C34 C33 C23 C22 58.9(12) . .
C32 C33 C23 C24 49.9(16) . .
C34 C33 C23 C24 -111.6(8) . .
C32 C33 C23 C33A 116(5) . 2
C34 C33 C23 C33A -45(4) . 2
C21 C22 C23 C33 -163.4(7) . .
C21 C22 C23 C24 8.4(5) . .
C21 C22 C23 C33A -150.6(7) . 2
C33 C23 C24 C25 -27.6(9) . .
C22 C23 C24 C25 160.1(5) . .
C33A C23 C24 C25 -38.0(8) 2 .
C33 C23 C24 N6 164.2(6) . .
C22 C23 C24 N6 -8.2(5) . .
C33A C23 C24 N6 153.8(6) 2 .
N6 C24 C25 C26 2.1(8) . .
C23 C24 C25 C26 -164.7(5) . .
C24 C25 C26 N5 -11.9(9) . .
C24 C25 C26 C27 157.9(6) . .
N5 C26 C27 C28 1.2(7) . .
C25 C26 C27 C28 -169.8(6) . .
C26 C27 C28 C29 -3.0(6) . .
C27 C28 C29 N5 3.9(6) . .
C27 C28 C29 C30 -166.3(5) . .
N5 C29 C30 C11 -11.2(7) . .
C28 C29 C30 C11 157.5(5) . .
N5 C29 C30 C93 162.8(6) . .
C28 C29 C30 C93 -28.4(8) . .
N5 C29 C30 C79 177.0(5) . .
C28 C29 C30 C79 -14.2(8) . .
N4 C11 C30 C29 17.3(7) . .
C12 C11 C30 C29 -154.1(5) . .
N4 C11 C30 C93 -156.5(6) . .
C12 C11 C30 C93 32.1(8) . .
N4 C11 C30 C79 -170.8(5) . .
C12 C11 C30 C79 17.8(7) . .
C4 C5 C51 C52 113.5(5) . .
C6 C5 C51 C52 -61.3(6) . .
C4 C5 C51 C56 -63.9(6) . .
C6 C5 C51 C56 121.4(5) . .
C56 C51 C52 C53 0.3(7) . .
C5 C51 C52 C53 -177.1(4) . .
C51 C52 C53 C54 -0.5(7) . .
C51 C52 C53 C61 180.0(4) . .
C52 C53 C54 C55 1.3(7) . .
C61 C53 C54 C55 -179.2(5) . .
C53 C54 C55 C56 -1.9(8) . .
C53 C54 C55 C57 177.0(5) . .
C54 C55 C56 C51 1.6(7) . .
C57 C55 C56 C51 -177.3(5) . .
C52 C51 C56 C55 -0.8(7) . .
C5 C51 C56 C55 176.7(4) . .
C54 C55 C57 C59 2.6(9) . .
C56 C55 C57 C59 -178.5(6) . .
C54 C55 C57 C58 -120.0(6) . .
C56 C55 C57 C58 58.9(7) . .
C54 C55 C57 C60 120.6(7) . .
C56 C55 C57 C60 -60.6(7) . .
C52 C53 C61 C62 -177.0(5) . .
C54 C53 C61 C62 3.5(7) . .
C52 C53 C61 C63 -57.1(6) . .
C54 C53 C61 C63 123.4(5) . .
C52 C53 C61 C64 63.0(6) . .
C54 C53 C61 C64 -116.5(5) . .
C21 C20 C65 C70 -66.5(6) . .
C19 C20 C65 C70 109.9(6) . .
C21 C20 C65 C66 111.0(6) . .
C19 C20 C65 C66 -72.5(6) . .
C70 C65 C66 C67 -0.6(9) . .
C20 C65 C66 C67 -178.2(5) . .
C65 C66 C67 C71A 158.1(14) . .
C65 C66 C67 C68 2.0(9) . .
C65 C66 C67 C71 -170.8(8) . .
C66 C67 C68 C69 -3.5(10) . .
C71A C67 C68 C69 -163.9(11) . .
C71 C67 C68 C69 167.8(10) . .
C67 C68 C69 C70 3.4(9) . .
C67 C68 C69 C75 -179.0(10) . .
C67 C68 C69 C75A -179.6(14) . .
C68 C69 C70 C65 -1.8(8) . .
C75 C69 C70 C65 -179.0(10) . .
C75A C69 C70 C65 -179.2(12) . .
C66 C65 C70 C69 0.4(8) . .
C20 C65 C70 C69 177.9(5) . .
C66 C67 C71 C72 -15.1(17) . .
C71A C67 C71 C72 114(2) . .
C68 C67 C71 C72 173.3(11) . .
C66 C67 C71 C73 118.8(13) . .
C71A C67 C71 C73 -112(3) . .
C68 C67 C71 C73 -53(2) . .
C66 C67 C71 C74 -132.2(9) . .
C71A C67 C71 C74 -2.9(18) . .
C68 C67 C71 C74 56.2(12) . .
C66 C67 C71A C74A 76.7(18) . .
C68 C67 C71A C74A -126.3(13) . .
C71 C67 C71A C74A 9.4(19) . .
C66 C67 C71A C72A -40(2) . .
C68 C67 C71A C72A 117.5(12) . .
C71 C67 C71A C72A -107(3) . .
C66 C67 C71A C73A -168.6(13) . .
C68 C67 C71A C73A -12(2) . .
C71 C67 C71A C73A 124(3) . .
C70 C69 C75 C76 180.0(11) . .
C68 C69 C75 C76 2.7(19) . .
C75A C69 C75 C76 -179(100) . .
C70 C69 C75 C78 48.5(15) . .
C68 C69 C75 C78 -128.8(9) . .
C75A C69 C75 C78 49(6) . .
C70 C69 C75 C77 -57.6(13) . .
C68 C69 C75 C77 125.1(9) . .
C75A C69 C75 C77 -57(6) . .
C70 C69 C75A C76A 4(3) . .
C68 C69 C75A C76A -173.5(15) . .
C75 C69 C75A C76A -176(9) . .
C70 C69 C75A C78A -132.2(11) . .
C68 C69 C75A C78A 51(2) . .
C75 C69 C75A C78A 48(6) . .
C70 C69 C75A C77A 123.2(10) . .
C68 C69 C75A C77A -53.9(19) . .
C75 C69 C75A C77A -56(6) . .
C29 C30 C79 C80 -70.7(6) . .
C11 C30 C79 C80 117.4(5) . .
C93 C30 C79 C80 12(2) . .
C29 C30 C79 C84 106.8(6) . .
C11 C30 C79 C84 -65.1(7) . .
C93 C30 C79 C84 -171(3) . .
C84 C79 C80 C81 0.0 . .
C30 C79 C80 C81 177.7(6) . .
C79 C80 C81 C82 0.0 . .
C79 C80 C81 C85 179.9(9) . .
C80 C81 C82 C83 0.0 . .
C85 C81 C82 C83 -179.9(9) . .
C81 C82 C83 C84 0.0 . .
C81 C82 C83 C89 -175.8(10) . .
C82 C83 C84 C79 0.0 . .
C89 C83 C84 C79 175.7(10) . .
C80 C79 C84 C83 0.0 . .
C30 C79 C84 C83 -177.4(7) . .
C80 C81 C85 C86 168.0(8) . .
C82 C81 C85 C86 -12.1(12) . .
C80 C81 C85 C88 45.7(11) . .
C82 C81 C85 C88 -134.4(8) . .
C80 C81 C85 C87 -72.4(10) . .
C82 C81 C85 C87 107.5(9) . .
C82 C83 C89 C92 -178.1(11) . .
C84 C83 C89 C92 6.2(16) . .
C82 C83 C89 C91 -56.1(13) . .
C84 C83 C89 C91 128.2(10) . .
C82 C83 C89 C90 61.5(13) . .
C84 C83 C89 C90 -114.3(11) . .
C29 C30 C93 C94 -101.1(6) . .
C11 C30 C93 C94 72.9(7) . .
C79 C30 C93 C94 154(3) . .
C29 C30 C93 C98 80.4(7) . .
C11 C30 C93 C98 -105.6(7) . .
C79 C30 C93 C98 -24(2) . .
C98 C93 C94 C95 0.0 . .
C30 C93 C94 C95 -178.5(8) . .
C93 C94 C95 C96 0.0 . .
C93 C94 C95 C99 -176.9(10) . .
C94 C95 C96 C97 0.0 . .
C99 C95 C96 C97 177.1(10) . .
C95 C96 C97 C98 0.0 . .
C95 C96 C97 C103 180.0(10) . .
C96 C97 C98 C93 0.0 . .
C103 C97 C98 C93 -180.0(9) . .
C94 C93 C98 C97 0.0 . .
C30 C93 C98 C97 178.4(8) . .
C96 C95 C99 C101 -58.5(17) . .
C94 C95 C99 C101 118.5(14) . .
C96 C95 C99 C100 64.6(13) . .
C94 C95 C99 C100 -118.4(11) . .
C96 C95 C99 C102 179.3(10) . .
C94 C95 C99 C102 -3.7(16) . .
C98 C97 C103 C105 -66.5(12) . .
C96 C97 C103 C105 113.5(10) . .
C98 C97 C103 C104 173.4(9) . .
C96 C97 C103 C104 -6.6(13) . .
C98 C97 C103 C106 53.5(12) . .
C96 C97 C103 C106 -126.4(11) . .
C49 C50 C107 C108 89.2(8) . .
C31 C50 C107 C108 -80.6(9) . .
C49 C50 C107 C112 -92.1(8) . .
C31 C50 C107 C112 98.1(8) . .
C49 C50 C107 C50A 36.6(16) . 2
C31 C50 C107 C50A -133(2) . 2
C112 C107 C108 C109 0.0 . .
C50 C107 C108 C109 178.7(6) . .
C50A C107 C108 C109 -164.4(5) 2 .
C107 C108 C109 C110 0.0 . .
C107 C108 C109 C113 177.1(4) . .
C108 C109 C110 C111 0.0 . .
C113 C109 C110 C111 -177.2(4) . .
C109 C110 C111 C112 0.0 . .
C109 C110 C111 C117 178.7(4) . .
C110 C111 C112 C107 0.0 . .
C117 C111 C112 C107 -178.7(4) . .
C108 C107 C112 C111 0.0 . .
C50 C107 C112 C111 -178.8(5) . .
C50A C107 C112 C111 161.8(6) 2 .
C110 C109 C113 C115 82.2(5) . .
C108 C109 C113 C115 -94.9(4) . .
C110 C109 C113 C114 -38.4(6) . .
C108 C109 C113 C114 144.5(5) . .
C110 C109 C113 C116 -161.0(5) . .
C108 C109 C113 C116 21.8(6) . .
C110 C111 C117 C118 -4.6(6) . .
C112 C111 C117 C118 174.1(4) . .
C110 C111 C117 C120 -124.6(5) . .
C112 C111 C117 C120 54.1(6) . .
C110 C111 C117 C119 117.5(5) . .
C112 C111 C117 C119 -63.8(6) . .
C10 C1 N1 C4 172.0(5) 2 .
C2 C1 N1 C4 0.0(6) . .
C10 C1 N1 Ni1 -8.2(8) 2 .
C2 C1 N1 Ni1 179.7(4) . .
C5 C4 N1 C1 165.7(5) . .
C3 C4 N1 C1 -1.6(6) . .
C5 C4 N1 Ni1 -14.0(7) . .
C3 C4 N1 Ni1 178.7(4) . .
C7 C6 N2 C9 0.0(5) . .
C5 C6 N2 C9 -172.8(4) . .
C7 C6 N2 Ni1 178.4(3) . .
C5 C6 N2 Ni1 5.7(7) . .
C10 C9 N2 C6 -168.6(5) . .
C8 C9 N2 C6 4.0(5) . .
C10 C9 N2 Ni1 12.9(7) . .
C8 C9 N2 Ni1 -174.5(3) . .
C18 C19 N3 C16 -1.7(5) . .
C20 C19 N3 C16 166.1(4) . .
C18 C19 N3 Ni2 177.7(3) . .
C20 C19 N3 Ni2 -14.4(7) . .
C15 C16 N3 C19 170.9(5) . .
C17 C16 N3 C19 0.4(5) . .
C15 C16 N3 Ni2 -8.6(7) . .
C17 C16 N3 Ni2 -179.0(3) . .
C30 C11 N4 C14 -172.6(4) . .
C12 C11 N4 C14 -0.1(5) . .
C30 C11 N4 Ni2 3.3(6) . .
C12 C11 N4 Ni2 175.8(3) . .
C15 C14 N4 C11 -165.4(5) . .
C13 C14 N4 C11 3.0(5) . .
C15 C14 N4 Ni2 18.5(7) . .
C13 C14 N4 Ni2 -173.1(3) . .
C25 C26 N5 C29 172.8(5) . .
C27 C26 N5 C29 1.3(6) . .
C25 C26 N5 Ni2 -4.4(7) . .
C27 C26 N5 Ni2 -175.9(4) . .
C30 C29 N5 C26 167.1(5) . .
C28 C29 N5 C26 -3.2(5) . .
C30 C29 N5 Ni2 -15.7(7) . .
C28 C29 N5 Ni2 174.0(3) . .
C20 C21 N6 C24 -169.6(4) . .
C22 C21 N6 C24 1.0(5) . .
C20 C21 N6 Ni2 2.4(6) . .
C22 C21 N6 Ni2 172.9(3) . .
C25 C24 N6 C21 -164.4(5) . .
C23 C24 N6 C21 4.4(5) . .
C25 C24 N6 Ni2 23.3(6) . .
C23 C24 N6 Ni2 -167.9(3) . .
C1 N1 Ni1 N1 112.6(4) . 2
C4 N1 Ni1 N1 -67.7(4) . 2
C1 N1 Ni1 N2 -155.8(4) . .
C4 N1 Ni1 N2 23.8(4) . .
C1 N1 Ni1 N2 21.1(4) . 2
C4 N1 Ni1 N2 -159.2(4) . 2
C6 N2 Ni1 N1 158.6(4) . 2
C9 N2 Ni1 N1 -23.2(4) . 2
C6 N2 Ni1 N1 -20.2(4) . .
C9 N2 Ni1 N1 158.0(4) . .
C6 N2 Ni1 N2 -110.8(4) . 2
C9 N2 Ni1 N2 67.4(4) . 2
C26 N5 Ni2 N3 109(17) . .
C29 N5 Ni2 N3 -68(18) . .
C26 N5 Ni2 N6 20.2(4) . .
C29 N5 Ni2 N6 -156.4(4) . .
C26 N5 Ni2 N4 -157.1(4) . .
C29 N5 Ni2 N4 26.2(4) . .
C19 N3 Ni2 N5 -64(18) . .
C16 N3 Ni2 N5 116(17) . .
C19 N3 Ni2 N6 24.9(4) . .
C16 N3 Ni2 N6 -155.7(4) . .
C19 N3 Ni2 N4 -157.7(4) . .
C16 N3 Ni2 N4 21.6(4) . .
C21 N6 Ni2 N5 160.2(4) . .
C24 N6 Ni2 N5 -29.3(4) . .
C21 N6 Ni2 N3 -19.2(4) . .
C24 N6 Ni2 N3 151.3(4) . .
C21 N6 Ni2 N4 -112(3) . .
C24 N6 Ni2 N4 59(3) . .
C11 N4 Ni2 N5 -20.7(4) . .
C14 N4 Ni2 N5 154.5(4) . .
C11 N4 Ni2 N3 158.7(4) . .
C14 N4 Ni2 N3 -26.1(4) . .
C11 N4 Ni2 N6 -109(3) . .
C14 N4 Ni2 N6 66(3) . .

loop_
_platon_squeeze_void_nr
_platon_squeeze_void_average_x
_platon_squeeze_void_average_y
_platon_squeeze_void_average_z
_platon_squeeze_void_volume
_platon_squeeze_void_count_electrons
_platon_squeeze_void_content
1 0.783 0.250 0.033 3661 371 ' '
2 0.283 0.750 0.033 3661 371 ' '
3 0.276 0.446 0.123 42 2 ' '
4 0.776 0.946 0.123 42 2 ' '
5 0.500 0.383 0.104 7 0 ' '
6 0.000 0.883 0.104 7 0 ' '
7 0.234 -0.004 0.216 27 2 ' '
8 0.734 0.496 0.216 27 2 ' '
9 0.766 -0.004 0.283 27 1 ' '
10 0.266 0.496 0.283 27 1 ' '
11 0.724 0.446 0.377 42 3 ' '
12 0.224 0.946 0.377 42 3 ' '
13 0.500 0.383 0.396 7 0 ' '
14 0.000 0.883 0.396 7 0 ' '
15 0.776 0.054 0.623 42 4 ' '
16 0.276 0.554 0.623 42 4 ' '
17 0.000 0.117 0.604 7 1 ' '
18 0.500 0.617 0.604 7 1 ' '
19 0.234 0.004 0.716 27 2 ' '
20 0.734 0.504 0.716 27 2 ' '
21 0.766 0.004 0.783 27 2 ' '
22 0.266 0.504 0.783 27 2 ' '
23 0.224 0.054 0.877 42 4 ' '
24 0.724 0.554 0.877 42 4 ' '
25 0.000 0.117 0.896 7 1 ' '
26 0.500 0.617 0.896 7 1 ' '
